data_7032735
loop_
_publ_author_name
'Ru, Jing'
'Gao, Feng'
'Yao, Min-Xia'
'Wu, Tao'
'Zuo, Jing-Lin'

_publ_section_title
;
 Crystal structures and magnetic properties of chiral heterobimetallic
 chains based on the dicyanoruthenate building block.
;
_journal_issue 48
_journal_name_full 'Dalton transactions (Cambridge, England : 2003)'
_journal_page_first 18047
_journal_page_last 18055
_journal_paper_doi 10.1039/c4dt02518k
_journal_volume 43
_journal_year 2014
_chemical_absolute_configuration unk
_chemical_formula_moiety 'C92 H72 Mn2 N12 O8 Ru2'
_chemical_formula_sum 'C92 H72 Mn2 N12 O8 Ru2'
_chemical_formula_weight 1785.64
_chemical_name_systematic
; 
 ? 
;
_space_group_IT_number 1
_symmetry_cell_setting triclinic
_symmetry_space_group_name_Hall 'P 1'
_symmetry_space_group_name_H-M 'P 1'
_atom_sites_solution_hydrogens geom
_atom_sites_solution_primary direct
_atom_sites_solution_secondary difmap
_audit_creation_method SHELXL-97
_cell_angle_alpha 100.140(2)
_cell_angle_beta 104.427(3)
_cell_angle_gamma 107.371(2)
_cell_formula_units_Z 2
_cell_length_a 13.2812(13)
_cell_length_b 20.8357(15)
_cell_length_c 20.9023(15)
_cell_measurement_reflns_used 4031
_cell_measurement_temperature 291(2)
_cell_measurement_theta_max 21.621
_cell_measurement_theta_min 2.194
_cell_volume 5146.3(7)
_computing_cell_refinement 'Bruker SMART'
_computing_data_collection 'Bruker SMART'
_computing_data_reduction 'Bruker SAINT'
_computing_molecular_graphics 'Bruker SHELXTL'
_computing_publication_material 'Bruker SHELXTL'
_computing_structure_refinement 'SHELXL-97 (Sheldrick, 2008)'
_computing_structure_solution 'SHELXS-97 (Sheldrick, 2008)'
_diffrn_ambient_temperature 291(2)
_diffrn_measured_fraction_theta_full 0.968
_diffrn_measured_fraction_theta_max 0.968
_diffrn_measurement_device_type 'Bruker APEX-II CCD'
_diffrn_measurement_method '\f and \w scans'
_diffrn_radiation_monochromator graphite
_diffrn_radiation_source 'fine-focus sealed tube'
_diffrn_radiation_type MoK\a
_diffrn_radiation_wavelength 0.71073
_diffrn_reflns_av_R_equivalents 0.0427
_diffrn_reflns_av_sigmaI/netI 0.0894
_diffrn_reflns_limit_h_max 16
_diffrn_reflns_limit_h_min -16
_diffrn_reflns_limit_k_max 25
_diffrn_reflns_limit_k_min -25
_diffrn_reflns_limit_l_max 25
_diffrn_reflns_limit_l_min -16
_diffrn_reflns_number 36290
_diffrn_reflns_theta_full 26.00
_diffrn_reflns_theta_max 26.00
_diffrn_reflns_theta_min 1.04
_exptl_absorpt_coefficient_mu 0.580
_exptl_absorpt_correction_T_max 0.8830
_exptl_absorpt_correction_T_min 0.8545
_exptl_absorpt_correction_type multi-scan
_exptl_absorpt_process_details sadabs
_exptl_crystal_colour dark-green
_exptl_crystal_density_diffrn 1.152
_exptl_crystal_density_method 'not measured'
_exptl_crystal_description block
_exptl_crystal_F_000 1820
_exptl_crystal_size_max 0.28
_exptl_crystal_size_mid 0.24
_exptl_crystal_size_min 0.22
_refine_diff_density_max 0.524
_refine_diff_density_min -0.890
_refine_diff_density_rms 0.092
_refine_ls_abs_structure_details 'Flack H D (1983), Acta Cryst. A39, 876-881'
_refine_ls_abs_structure_Flack 0.030(17)
_refine_ls_extinction_method none
_refine_ls_goodness_of_fit_ref 1.033
_refine_ls_hydrogen_treatment mixed
_refine_ls_matrix_type fullcycle
_refine_ls_number_parameters 2089
_refine_ls_number_reflns 27368
_refine_ls_number_restraints 3
_refine_ls_restrained_S_all 1.033
_refine_ls_R_factor_all 0.0596
_refine_ls_R_factor_gt 0.0569
_refine_ls_shift/su_max 0.000
_refine_ls_shift/su_mean 0.000
_refine_ls_structure_factor_coef Fsqd
_refine_ls_weighting_details 'calc w=1/[\s^2^(Fo^2^)+(0.0700P)^2^+1.5500P] where P=(Fo^2^+2Fc^2^)/3'
_refine_ls_weighting_scheme calc
_refine_ls_wR_factor_gt 0.1411
_refine_ls_wR_factor_ref 0.1416
_reflns_number_gt 21224
_reflns_number_total 27368
_reflns_threshold_expression >2sigma(I)
_cod_data_source_file c4dt02518k2.cif
_cod_data_source_block rr
_cod_depositor_comments 'Adding full bibliography for 7032733--7032736.cif.'
_cod_original_sg_symbol_H-M p1
_cod_database_code 7032735

loop_
_symmetry_equiv_pos_as_xyz
'x, y, z'

loop_
_atom_site_label
_atom_site_type_symbol
_atom_site_fract_x
_atom_site_fract_y
_atom_site_fract_z
_atom_site_U_iso_or_equiv
_atom_site_adp_type
_atom_site_occupancy
_atom_site_symmetry_multiplicity
_atom_site_calc_flag
_atom_site_refinement_flags
C1 C 0.9469(6) 0.6060(4) 0.8570(4) 0.0485(17) Uani 1 1 d .
C2 C 1.0353(6) 0.6635(4) 0.8649(4) 0.0482(17) Uani 1 1 d .
H2 H 1.0315 0.7078 0.8754 0.058 Uiso 1 1 calc R
C3 C 1.1332(6) 0.6547(4) 0.8568(4) 0.0557(19) Uani 1 1 d .
H3 H 1.1961 0.6939 0.8651 0.067 Uiso 1 1 calc R
C4 C 1.1369(7) 0.5904(4) 0.8373(4) 0.0567(19) Uani 1 1 d .
H4 H 1.2013 0.5860 0.8303 0.068 Uiso 1 1 calc R
C5 C 1.0479(6) 0.5315(4) 0.8277(4) 0.0544(19) Uani 1 1 d .
H5 H 1.0512 0.4874 0.8142 0.065 Uiso 1 1 calc R
C6 C 0.9501(5) 0.5391(4) 0.8387(4) 0.0444(16) Uani 1 1 d .
C7 C 0.8650(6) 0.4789(4) 0.8352(4) 0.0458(17) Uani 1 1 d .
H7 H 0.8761 0.4372 0.8223 0.055 Uiso 1 1 calc R
C8 C 0.6794(6) 0.4122(4) 0.8496(4) 0.056(2) Uani 1 1 d .
H8 H 0.6812 0.4153 0.8972 0.068 Uiso 1 1 calc R
C9 C 0.5738(6) 0.4219(3) 0.8097(4) 0.0491(17) Uani 1 1 d .
H9 H 0.5744 0.4300 0.7650 0.059 Uiso 1 1 calc R
C10 C 0.4989(6) 0.5014(4) 0.8762(4) 0.0474(17) Uani 1 1 d .
H10 H 0.4298 0.4653 0.8595 0.057 Uiso 1 1 calc R
C11 C 0.4968(6) 0.5668(4) 0.9149(4) 0.0485(17) Uani 1 1 d .
C12 C 0.3977(6) 0.5661(4) 0.9314(4) 0.0480(17) Uani 1 1 d .
H12 H 0.3362 0.5247 0.9167 0.058 Uiso 1 1 calc R
C13 C 0.3925(6) 0.6288(4) 0.9706(4) 0.0546(19) Uani 1 1 d .
H13 H 0.3277 0.6291 0.9800 0.066 Uiso 1 1 calc R
C14 C 0.4903(6) 0.6901(4) 0.9944(4) 0.060(2) Uani 1 1 d .
H14 H 0.4908 0.7315 1.0201 0.072 Uiso 1 1 calc R
C15 C 0.5806(6) 0.6874(4) 0.9795(4) 0.057(2) Uani 1 1 d .
H15 H 0.6436 0.7280 0.9957 0.068 Uiso 1 1 calc R
C16 C 0.5875(6) 0.6287(3) 0.9417(4) 0.0446(16) Uani 1 1 d .
C17 C 0.6896(6) 0.3436(4) 0.8191(4) 0.0516(18) Uani 1 1 d .
C18 C 0.7349(6) 0.3055(4) 0.8584(4) 0.0520(18) Uani 1 1 d .
H18 H 0.7588 0.3222 0.9060 0.062 Uiso 1 1 calc R
C19 C 0.7463(7) 0.2435(4) 0.8297(5) 0.065(2) Uani 1 1 d .
H19 H 0.7766 0.2193 0.8577 0.078 Uiso 1 1 calc R
C20 C 0.7112(6) 0.2176(4) 0.7574(5) 0.063(2) Uani 1 1 d .
H20 H 0.7170 0.1759 0.7372 0.075 Uiso 1 1 calc R
C21 C 0.6678(7) 0.2559(4) 0.7173(4) 0.060(2) Uani 1 1 d .
H21 H 0.6446 0.2400 0.6697 0.072 Uiso 1 1 calc R
C22 C 0.6589(6) 0.3192(4) 0.7492(4) 0.059(2) Uani 1 1 d .
H22 H 0.6315 0.3449 0.7218 0.071 Uiso 1 1 calc R
C23 C 0.4693(7) 0.3639(4) 0.8066(4) 0.056(2) Uani 1 1 d .
C24 C 0.3823(6) 0.3389(4) 0.7444(4) 0.0562(19) Uani 1 1 d .
H24 H 0.3904 0.3564 0.7073 0.067 Uiso 1 1 calc R
C25 C 0.2828(8) 0.2871(4) 0.7389(5) 0.069(2) Uani 1 1 d .
H25 H 0.2243 0.2681 0.6977 0.083 Uiso 1 1 calc R
C26 C 0.2738(8) 0.2647(4) 0.7973(5) 0.069(2) Uani 1 1 d .
H26 H 0.2077 0.2305 0.7942 0.082 Uiso 1 1 calc R
C27 C 0.3558(7) 0.2903(4) 0.8567(5) 0.066(2) Uani 1 1 d .
H27 H 0.3463 0.2738 0.8942 0.079 Uiso 1 1 calc R
C28 C 0.4546(6) 0.3411(4) 0.8633(4) 0.0563(19) Uani 1 1 d .
H28 H 0.5112 0.3599 0.9054 0.068 Uiso 1 1 calc R
C29 C 0.5863(6) 0.4285(3) 0.5812(4) 0.0504(17) Uani 1 1 d .
C30 C 0.4960(7) 0.3678(4) 0.5533(4) 0.061(2) Uani 1 1 d .
H30 H 0.4255 0.3695 0.5359 0.073 Uiso 1 1 calc R
C31 C 0.5078(6) 0.3039(4) 0.5505(4) 0.0557(19) Uani 1 1 d .
H31 H 0.4456 0.2629 0.5359 0.067 Uiso 1 1 calc R
C32 C 0.6143(7) 0.3022(4) 0.5698(4) 0.0574(19) Uani 1 1 d .
H32 H 0.6237 0.2594 0.5670 0.069 Uiso 1 1 calc R
C33 C 0.7049(7) 0.3616(3) 0.5927(4) 0.0529(18) Uani 1 1 d .
H33 H 0.7760 0.3596 0.6044 0.063 Uiso 1 1 calc R
C34 C 0.6913(6) 0.4279(3) 0.5988(4) 0.0481(17) Uani 1 1 d .
C35 C 0.7933(6) 0.4865(3) 0.6290(4) 0.0466(16) Uani 1 1 d .
H35 H 0.8574 0.4757 0.6406 0.056 Uiso 1 1 calc R
C36 C 0.9063(5) 0.6139(3) 0.6649(4) 0.0425(15) Uani 1 1 d .
H36A H 0.9195 0.6279 0.6249 0.051 Uiso 1 1 calc R
H36B H 0.9698 0.6032 0.6879 0.051 Uiso 1 1 calc R
C37 C 0.9000(5) 0.6723(4) 0.7108(3) 0.0412(14) Uani 1 1 d .
H37A H 0.9624 0.7149 0.7190 0.049 Uiso 1 1 calc R
H37B H 0.8974 0.6629 0.7543 0.049 Uiso 1 1 calc R
C38 C 0.7842(5) 0.7390(3) 0.6729(3) 0.0342(13) Uani 1 1 d .
H38 H 0.8476 0.7789 0.6947 0.041 Uiso 1 1 calc R
C39 C 0.6775(5) 0.7456(3) 0.6415(3) 0.0369(13) Uani 1 1 d .
C40 C 0.6887(6) 0.8147(3) 0.6468(3) 0.0434(15) Uani 1 1 d .
H40 H 0.7600 0.8483 0.6608 0.052 Uiso 1 1 calc R
C41 C 0.5981(6) 0.8358(4) 0.6321(4) 0.0555(19) Uani 1 1 d .
H41 H 0.6079 0.8825 0.6351 0.067 Uiso 1 1 calc R
C42 C 0.4948(6) 0.7868(4) 0.6131(5) 0.062(2) Uani 1 1 d .
H42 H 0.4325 0.7997 0.6037 0.074 Uiso 1 1 calc R
C43 C 0.4818(6) 0.7165(3) 0.6077(4) 0.0469(16) Uani 1 1 d .
H43 H 0.4103 0.6833 0.5939 0.056 Uiso 1 1 calc R
C44 C 0.5720(5) 0.6950(3) 0.6223(3) 0.0404(14) Uani 1 1 d .
C45 C 0.9761(6) 0.5632(3) 0.5051(4) 0.0485(17) Uani 1 1 d .
C46 C 1.0836(5) 0.5999(4) 0.5508(4) 0.0495(17) Uani 1 1 d .
H46 H 1.1194 0.6467 0.5539 0.059 Uiso 1 1 calc R
C47 C 1.1358(6) 0.5666(4) 0.5909(4) 0.0534(18) Uani 1 1 d .
H47 H 1.2071 0.5912 0.6218 0.064 Uiso 1 1 calc R
C48 C 1.0859(5) 0.4988(4) 0.5864(4) 0.0546(18) Uani 1 1 d .
H48 H 1.1244 0.4771 0.6131 0.065 Uiso 1 1 calc R
C49 C 0.9766(6) 0.4598(4) 0.5421(4) 0.0516(17) Uani 1 1 d .
H49 H 0.9403 0.4140 0.5420 0.062 Uiso 1 1 calc R
C50 C 0.9244(6) 0.4924(3) 0.4982(4) 0.0504(17) Uani 1 1 d .
C51 C 0.8102(6) 0.4495(3) 0.4537(4) 0.0504(17) Uani 1 1 d .
H51 H 0.7814 0.4042 0.4571 0.060 Uiso 1 1 calc R
C52 C 0.6310(6) 0.4245(4) 0.3716(4) 0.057(2) Uani 1 1 d .
H52 H 0.5862 0.4319 0.4011 0.069 Uiso 1 1 calc R
C53 C 0.5852(5) 0.4450(3) 0.3056(4) 0.0463(16) Uani 1 1 d .
H53 H 0.6212 0.4324 0.2723 0.056 Uiso 1 1 calc R
C54 C 0.5780(5) 0.5618(3) 0.2985(3) 0.0399(14) Uani 1 1 d .
H54 H 0.5068 0.5374 0.2674 0.048 Uiso 1 1 calc R
C55 C 0.6155(5) 0.6373(3) 0.3027(3) 0.0462(16) Uani 1 1 d .
C56 C 0.5439(6) 0.6654(4) 0.2646(4) 0.0502(17) Uani 1 1 d .
H56 H 0.4721 0.6362 0.2375 0.060 Uiso 1 1 calc R
C57 C 0.5785(6) 0.7355(4) 0.2668(4) 0.0538(18) Uani 1 1 d .
H57 H 0.5296 0.7531 0.2420 0.065 Uiso 1 1 calc R
C58 C 0.6865(5) 0.7798(3) 0.3062(3) 0.0454(15) Uani 1 1 d .
H58 H 0.7100 0.8271 0.3081 0.054 Uiso 1 1 calc R
C59 C 0.7576(5) 0.7531(3) 0.3422(3) 0.0405(14) Uani 1 1 d .
H59 H 0.8306 0.7824 0.3671 0.049 Uiso 1 1 calc R
C60 C 0.7217(5) 0.6804(3) 0.3422(3) 0.0403(14) Uani 1 1 d .
C61 C 0.6033(6) 0.3442(4) 0.3483(4) 0.0483(17) Uani 1 1 d .
C62 C 0.5508(5) 0.3030(3) 0.3823(4) 0.0458(16) Uani 1 1 d .
H62 H 0.5298 0.3221 0.4182 0.055 Uiso 1 1 calc R
C63 C 0.5285(6) 0.2306(4) 0.3622(5) 0.0574(19) Uani 1 1 d .
H63 H 0.4971 0.2021 0.3871 0.069 Uiso 1 1 calc R
C64 C 0.5529(6) 0.2017(4) 0.3058(5) 0.065(2) Uani 1 1 d .
H64 H 0.5343 0.1535 0.2921 0.078 Uiso 1 1 calc R
C65 C 0.6039(6) 0.2424(4) 0.2697(4) 0.0547(18) Uani 1 1 d .
H65 H 0.6222 0.2218 0.2332 0.066 Uiso 1 1 calc R
C66 C 0.6286(7) 0.3147(4) 0.2876(4) 0.063(2) Uani 1 1 d .
H66 H 0.6595 0.3427 0.2622 0.075 Uiso 1 1 calc R
C67 C 0.4543(6) 0.4115(3) 0.2703(4) 0.0443(15) Uani 1 1 d .
C68 C 0.3790(6) 0.4102(4) 0.3068(4) 0.0503(17) Uani 1 1 d .
H68 H 0.4045 0.4298 0.3540 0.060 Uiso 1 1 calc R
C69 C 0.2657(6) 0.3794(3) 0.2714(5) 0.055(2) Uani 1 1 d .
H69 H 0.2144 0.3767 0.2951 0.066 Uiso 1 1 calc R
C70 C 0.2315(6) 0.3543(3) 0.2047(5) 0.062(2) Uani 1 1 d .
H70 H 0.1555 0.3398 0.1818 0.075 Uiso 1 1 calc R
C71 C 0.3010(6) 0.3478(4) 0.1653(4) 0.064(2) Uani 1 1 d .
H71 H 0.2744 0.3238 0.1190 0.076 Uiso 1 1 calc R
C72 C 0.4113(6) 0.3800(3) 0.2015(3) 0.0490(16) Uani 1 1 d .
H72 H 0.4615 0.3807 0.1774 0.059 Uiso 1 1 calc R
C73 C 1.0547(5) 0.5523(3) 0.1962(3) 0.0450(15) Uani 1 1 d .
C74 C 1.1285(6) 0.5133(4) 0.2140(4) 0.0498(17) Uani 1 1 d .
H74 H 1.1029 0.4653 0.1951 0.060 Uiso 1 1 calc R
C75 C 1.2383(6) 0.5486(4) 0.2596(4) 0.0552(18) Uani 1 1 d .
H75 H 1.2855 0.5245 0.2722 0.066 Uiso 1 1 calc R
C76 C 1.2727(6) 0.6202(4) 0.2848(4) 0.0559(18) Uani 1 1 d .
H76 H 1.3450 0.6446 0.3145 0.067 Uiso 1 1 calc R
C77 C 1.2056(5) 0.6562(4) 0.2682(3) 0.0449(15) Uani 1 1 d .
H77 H 1.2348 0.7045 0.2853 0.054 Uiso 1 1 calc R
C78 C 1.0926(6) 0.6240(4) 0.2258(4) 0.0489(17) Uani 1 1 d .
C79 C 1.0225(6) 0.6615(4) 0.2064(4) 0.0514(17) Uani 1 1 d .
H79 H 1.0578 0.7098 0.2179 0.062 Uiso 1 1 calc R
C80 C 0.8471(5) 0.6824(3) 0.1569(4) 0.0461(16) Uani 1 1 d .
H80A H 0.8875 0.7299 0.1855 0.055 Uiso 1 1 calc R
H80B H 0.8385 0.6834 0.1096 0.055 Uiso 1 1 calc R
C81 C 0.7367(5) 0.6590(3) 0.1642(4) 0.0475(16) Uani 1 1 d .
H81A H 0.6877 0.6781 0.1378 0.057 Uiso 1 1 calc R
H81B H 0.7403 0.6714 0.2119 0.057 Uiso 1 1 calc R
C82 C 0.5905(6) 0.5483(3) 0.1055(4) 0.0492(16) Uani 1 1 d .
H82 H 0.5411 0.5721 0.1014 0.059 Uiso 1 1 calc R
C83 C 0.5513(6) 0.4708(4) 0.0785(4) 0.0492(17) Uani 1 1 d .
C84 C 0.4345(6) 0.4441(4) 0.0388(5) 0.059(2) Uani 1 1 d .
H84 H 0.3979 0.4735 0.0250 0.071 Uiso 1 1 calc R
C85 C 0.3812(6) 0.3743(4) 0.0227(4) 0.059(2) Uani 1 1 d .
H85 H 0.3054 0.3561 -0.0017 0.071 Uiso 1 1 calc R
C86 C 0.4339(6) 0.3276(4) 0.0407(5) 0.070(3) Uani 1 1 d .
H86 H 0.3938 0.2801 0.0312 0.084 Uiso 1 1 calc R
C87 C 0.5430(6) 0.3542(4) 0.0718(4) 0.0525(18) Uani 1 1 d .
H87 H 0.5806 0.3237 0.0798 0.063 Uiso 1 1 calc R
C88 C 0.6017(5) 0.4233(3) 0.0923(4) 0.0449(16) Uani 1 1 d .
C89 C 0.7946(6) 0.5300(3) 1.0445(4) 0.0516(18) Uani 1 1 d .
C90 C 0.6669(5) 0.5701(3) 0.7211(3) 0.0420(15) Uani 1 1 d .
C91 C 0.6840(5) 0.5910(3) 0.5294(3) 0.0409(15) Uani 1 1 d .
C92 C 0.8310(5) 0.5408(4) 0.2464(4) 0.0459(16) Uani 1 1 d .
C93 C -0.1489(6) 0.8265(4) 0.8396(4) 0.0539(19) Uani 1 1 d .
C94 C -0.2394(6) 0.7687(3) 0.8307(4) 0.0463(16) Uani 1 1 d .
H94 H -0.2440 0.7249 0.8076 0.056 Uiso 1 1 calc R
C95 C -0.3263(6) 0.7751(4) 0.8566(4) 0.0471(16) Uani 1 1 d .
H95 H -0.3863 0.7354 0.8517 0.056 Uiso 1 1 calc R
C96 C -0.3216(6) 0.8413(4) 0.8896(4) 0.0545(19) Uani 1 1 d .
H96 H -0.3784 0.8460 0.9064 0.065 Uiso 1 1 calc R
C97 C -0.2298(6) 0.8998(4) 0.8967(4) 0.0549(19) Uani 1 1 d .
H97 H -0.2255 0.9438 0.9188 0.066 Uiso 1 1 calc R
C98 C -0.1444(6) 0.8934(4) 0.8712(4) 0.0515(18) Uani 1 1 d .
C99 C -0.0480(6) 0.9570(4) 0.8893(3) 0.0469(17) Uani 1 1 d .
H99 H -0.0526 0.9959 0.9162 0.056 Uiso 1 1 calc R
C100 C 0.1437(6) 1.0272(4) 0.9055(4) 0.057(2) Uani 1 1 d .
H100 H 0.1779 1.0288 0.9533 0.069 Uiso 1 1 calc R
C101 C 0.2257(6) 1.0284(3) 0.8643(4) 0.0508(17) Uani 1 1 d .
H101 H 0.2004 1.0440 0.8237 0.061 Uiso 1 1 calc R
C102 C 0.3131(6) 0.9454(4) 0.8278(4) 0.0489(18) Uani 1 1 d .
H102 H 0.3783 0.9837 0.8387 0.059 Uiso 1 1 calc R
C103 C 0.3128(6) 0.8772(3) 0.7969(4) 0.0430(16) Uani 1 1 d .
C104 C 0.4134(6) 0.8749(4) 0.7891(3) 0.0499(18) Uani 1 1 d .
H104 H 0.4780 0.9143 0.8087 0.060 Uiso 1 1 calc R
C105 C 0.4171(6) 0.8120(4) 0.7511(4) 0.0554(19) Uani 1 1 d .
H105 H 0.4827 0.8121 0.7426 0.066 Uiso 1 1 calc R
C106 C 0.3279(6) 0.7533(4) 0.7276(4) 0.0569(19) Uani 1 1 d .
H106 H 0.3316 0.7120 0.7045 0.068 Uiso 1 1 calc R
C107 C 0.2272(6) 0.7547(4) 0.7384(4) 0.0483(17) Uani 1 1 d .
H107 H 0.1650 0.7138 0.7230 0.058 Uiso 1 1 calc R
C108 C 0.2202(5) 0.8149(3) 0.7708(3) 0.0387(15) Uani 1 1 d .
C109 C 0.1164(7) 1.0943(4) 0.9001(4) 0.0532(19) Uani 1 1 d .
C110 C 0.1501(6) 1.1503(4) 0.9533(4) 0.0524(19) Uani 1 1 d .
H110 H 0.1938 1.1503 0.9956 0.063 Uiso 1 1 calc R
C111 C 0.1213(8) 1.2104(4) 0.9473(5) 0.065(2) Uani 1 1 d .
H111 H 0.1445 1.2493 0.9845 0.078 Uiso 1 1 calc R
C112 C 0.0571(7) 1.2069(4) 0.8831(5) 0.065(2) Uani 1 1 d .
H112 H 0.0364 1.2451 0.8784 0.078 Uiso 1 1 calc R
C113 C 0.0208(7) 1.1520(4) 0.8252(5) 0.061(2) Uani 1 1 d .
H113 H -0.0200 1.1533 0.7826 0.073 Uiso 1 1 calc R
C114 C 0.0509(7) 1.0910(4) 0.8355(4) 0.062(2) Uani 1 1 d .
H114 H 0.0264 1.0510 0.7994 0.074 Uiso 1 1 calc R
C115 C 0.3442(7) 1.0797(4) 0.9079(4) 0.055(2) Uani 1 1 d .
C116 C 0.3897(7) 1.0669(4) 0.9666(5) 0.071(3) Uani 1 1 d .
H116 H 0.3472 1.0339 0.9833 0.085 Uiso 1 1 calc R
C117 C 0.4955(7) 1.1019(4) 0.9998(4) 0.074(3) Uani 1 1 d .
H117 H 0.5362 1.0866 1.0328 0.089 Uiso 1 1 calc R
C118 C 0.5427(7) 1.1616(4) 0.9839(4) 0.067(2) Uani 1 1 d .
H118 H 0.6094 1.1937 1.0153 0.080 Uiso 1 1 calc R
C119 C 0.5002(7) 1.1788(4) 0.9250(4) 0.073(3) Uani 1 1 d .
H119 H 0.5383 1.2179 0.9133 0.088 Uiso 1 1 calc R
C120 C 0.3955(6) 1.1323(5) 0.8849(5) 0.074(3) Uani 1 1 d .
H120 H 0.3610 1.1373 0.8425 0.088 Uiso 1 1 calc R
C121 C -0.2363(5) 0.8975(3) 0.5190(4) 0.0464(16) Uani 1 1 d .
C122 C -0.3089(5) 0.9318(4) 0.5062(4) 0.0522(18) Uani 1 1 d .
H122 H -0.2864 0.9796 0.5257 0.063 Uiso 1 1 calc R
C123 C -0.4142(6) 0.8946(4) 0.4644(4) 0.061(2) Uani 1 1 d .
H123 H -0.4644 0.9175 0.4555 0.073 Uiso 1 1 calc R
C124 C -0.4501(5) 0.8233(4) 0.4344(4) 0.0510(17) Uani 1 1 d .
H124 H -0.5223 0.7988 0.4046 0.061 Uiso 1 1 calc R
C125 C -0.3736(5) 0.7890(3) 0.4504(4) 0.0466(16) Uani 1 1 d .
H125 H -0.3949 0.7414 0.4308 0.056 Uiso 1 1 calc R
C126 C -0.2684(5) 0.8261(3) 0.4946(3) 0.0431(15) Uani 1 1 d .
C127 C -0.2063(5) 0.7791(3) 0.5103(3) 0.0417(15) Uani 1 1 d .
H127 H -0.2438 0.7312 0.4993 0.050 Uiso 1 1 calc R
C128 C -0.0404(6) 0.7624(4) 0.5601(4) 0.0465(16) Uani 1 1 d .
H12A H -0.0827 0.7143 0.5335 0.056 Uiso 1 1 calc R
H12B H -0.0273 0.7650 0.6084 0.056 Uiso 1 1 calc R
C129 C 0.0669(6) 0.7889(4) 0.5459(5) 0.058(2) Uani 1 1 d .
H12C H 0.1153 0.7651 0.5642 0.069 Uiso 1 1 calc R
H12D H 0.0528 0.7791 0.4968 0.069 Uiso 1 1 calc R
C130 C 0.2244(6) 0.9025(4) 0.6185(4) 0.0492(17) Uani 1 1 d .
H130 H 0.2728 0.8789 0.6298 0.059 Uiso 1 1 calc R
C131 C 0.2698(6) 0.9765(4) 0.6479(4) 0.0531(18) Uani 1 1 d .
C132 C 0.3787(6) 1.0031(4) 0.6837(4) 0.0518(18) Uani 1 1 d .
H132 H 0.4151 0.9716 0.6895 0.062 Uiso 1 1 calc R
C133 C 0.4410(6) 1.0729(4) 0.7125(4) 0.0579(19) Uani 1 1 d .
H133 H 0.5169 1.0876 0.7359 0.069 Uiso 1 1 calc R
C134 C 0.3884(6) 1.1210(4) 0.7060(4) 0.0531(18) Uani 1 1 d .
H134 H 0.4284 1.1679 0.7287 0.064 Uiso 1 1 calc R
C135 C 0.2769(6) 1.1005(4) 0.6663(4) 0.0473(16) Uani 1 1 d .
H135 H 0.2446 1.1332 0.6573 0.057 Uiso 1 1 calc R
C136 C 0.2166(5) 1.0298(3) 0.6410(4) 0.0465(16) Uani 1 1 d .
C137 C -0.1490(6) 0.8875(3) 0.2178(4) 0.0518(18) Uani 1 1 d .
C138 C -0.2515(6) 0.8476(4) 0.1640(4) 0.0472(16) Uani 1 1 d .
H138 H -0.2884 0.8014 0.1621 0.057 Uiso 1 1 calc R
C139 C -0.2969(6) 0.8763(3) 0.1146(4) 0.0478(16) Uani 1 1 d .
H139 H -0.3661 0.8501 0.0819 0.057 Uiso 1 1 calc R
C140 C -0.2418(5) 0.9427(4) 0.1130(4) 0.0521(17) Uani 1 1 d .
H140 H -0.2706 0.9602 0.0776 0.063 Uiso 1 1 calc R
C141 C -0.1408(6) 0.9844(3) 0.1657(4) 0.0512(18) Uani 1 1 d .
H141 H -0.1040 1.0305 0.1671 0.061 Uiso 1 1 calc R
C142 C -0.0988(5) 0.9553(3) 0.2145(4) 0.0471(16) Uani 1 1 d .
C143 C 0.0034(6) 1.0000(3) 0.2682(3) 0.0475(16) Uani 1 1 d .
H143 H 0.0264 1.0474 0.2705 0.057 Uiso 1 1 calc R
C144 C 0.1693(6) 1.0306(3) 0.3713(4) 0.0532(18) Uani 1 1 d .
H144 H 0.1480 1.0297 0.4129 0.064 Uiso 1 1 calc R
C145 C 0.2495(6) 0.9924(4) 0.3761(4) 0.0508(17) Uani 1 1 d .
H145 H 0.2652 0.9901 0.3325 0.061 Uiso 1 1 calc R
C146 C 0.2518(5) 0.8825(3) 0.4034(4) 0.0482(17) Uani 1 1 d .
H146 H 0.3289 0.9031 0.4224 0.058 Uiso 1 1 calc R
C147 C 0.2033(5) 0.8144(3) 0.4092(3) 0.0416(14) Uani 1 1 d .
C148 C 0.2700(5) 0.7894(3) 0.4514(4) 0.0469(17) Uani 1 1 d .
H148 H 0.3419 0.8185 0.4785 0.056 Uiso 1 1 calc R
C149 C 0.2293(6) 0.7194(3) 0.4535(4) 0.0460(15) Uani 1 1 d .
H149 H 0.2751 0.7017 0.4807 0.055 Uiso 1 1 calc R
C150 C 0.1211(6) 0.6770(3) 0.4150(4) 0.0505(17) Uani 1 1 d .
H150 H 0.0928 0.6314 0.4178 0.061 Uiso 1 1 calc R
C151 C 0.0540(5) 0.7030(3) 0.3719(3) 0.0402(14) Uani 1 1 d .
H151 H -0.0180 0.6740 0.3448 0.048 Uiso 1 1 calc R
C152 C 0.0940(5) 0.7713(3) 0.3693(3) 0.0384(14) Uani 1 1 d .
C153 C 0.1921(7) 1.1039(4) 0.3675(4) 0.058(2) Uani 1 1 d .
C154 C 0.1678(6) 1.1505(4) 0.4087(5) 0.061(2) Uani 1 1 d .
H154 H 0.1393 1.1367 0.4425 0.073 Uiso 1 1 calc R
C155 C 0.1830(6) 1.2176(4) 0.4033(4) 0.0571(19) Uani 1 1 d .
H155 H 0.1646 1.2480 0.4327 0.068 Uiso 1 1 calc R
C156 C 0.2254(6) 1.2386(4) 0.3542(4) 0.0571(19) Uani 1 1 d .
H156 H 0.2345 1.2835 0.3501 0.069 Uiso 1 1 calc R
C157 C 0.2556(6) 1.1951(4) 0.3099(4) 0.0593(19) Uani 1 1 d .
H157 H 0.2896 1.2111 0.2789 0.071 Uiso 1 1 calc R
C158 C 0.2313(5) 1.1236(4) 0.3144(4) 0.060(2) Uani 1 1 d .
H158 H 0.2415 1.0909 0.2825 0.072 Uiso 1 1 calc R
C159 C 0.3634(6) 1.0293(3) 0.4293(3) 0.0413(15) Uani 1 1 d .
C160 C 0.4618(6) 1.0460(3) 0.4159(4) 0.0502(17) Uani 1 1 d .
H160 H 0.4634 1.0333 0.3714 0.060 Uiso 1 1 calc R
C161 C 0.5590(7) 1.0823(5) 0.4698(5) 0.073(2) Uani 1 1 d .
H161 H 0.6258 1.0941 0.4602 0.087 Uiso 1 1 calc R
C162 C 0.5629(7) 1.1018(4) 0.5356(5) 0.075(3) Uani 1 1 d .
H162 H 0.6303 1.1263 0.5704 0.090 Uiso 1 1 calc R
C163 C 0.4600(7) 1.0834(4) 0.5501(4) 0.063(2) Uani 1 1 d .
H163 H 0.4588 1.0947 0.5949 0.076 Uiso 1 1 calc R
C164 C 0.3621(6) 1.0484(3) 0.4959(3) 0.0502(17) Uani 1 1 d .
H164 H 0.2943 1.0374 0.5043 0.060 Uiso 1 1 calc R
C165 C 0.2328(8) 0.9877(5) 0.1014(6) 0.080(3) Uani 1 1 d .
C166 C 0.3234(8) 1.0514(5) 0.1261(6) 0.084(3) Uani 1 1 d .
H166 H 0.3962 1.0537 0.1444 0.101 Uiso 1 1 calc R
C167 C 0.2980(9) 1.1108(5) 0.1215(6) 0.085(3) Uani 1 1 d .
H167 H 0.3587 1.1526 0.1367 0.103 Uiso 1 1 calc R
C168 C 0.1957(10) 1.1165(6) 0.0976(6) 0.101(4) Uani 1 1 d .
H168 H 0.1858 1.1588 0.0979 0.121 Uiso 1 1 calc R
C169 C 0.1022(9) 1.0475(6) 0.0713(6) 0.096(4) Uani 1 1 d .
H169 H 0.0287 1.0442 0.0533 0.116 Uiso 1 1 calc R
C170 C 0.1280(8) 0.9916(6) 0.0745(6) 0.090(3) Uani 1 1 d .
C171 C 0.0200(8) 0.9304(6) 0.0373(5) 0.082(3) Uani 1 1 d .
H171 H -0.0442 0.9396 0.0198 0.099 Uiso 1 1 calc R
C172 C -0.0883(7) 0.8029(5) 0.0126(5) 0.076(3) Uani 1 1 d .
H17A H -0.1516 0.8125 -0.0125 0.091 Uiso 1 1 calc R
H17B H -0.0996 0.7940 0.0547 0.091 Uiso 1 1 calc R
C173 C -0.0797(7) 0.7420(4) -0.0285(5) 0.066(2) Uani 1 1 d .
H17C H -0.0722 0.7498 -0.0718 0.079 Uiso 1 1 calc R
H17D H -0.1462 0.7015 -0.0381 0.079 Uiso 1 1 calc R
C174 C 0.0271(7) 0.6708(5) 0.0154(4) 0.065(2) Uani 1 1 d .
H174 H -0.0396 0.6338 0.0047 0.079 Uiso 1 1 calc R
C175 C 0.1324(7) 0.6551(4) 0.0359(4) 0.067(2) Uani 1 1 d .
C176 C 0.1286(7) 0.5886(4) 0.0344(4) 0.061(2) Uani 1 1 d .
H176 H 0.0592 0.5529 0.0148 0.073 Uiso 1 1 calc R
C177 C 0.2188(7) 0.5700(6) 0.0593(5) 0.078(3) Uani 1 1 d .
H177 H 0.2127 0.5243 0.0593 0.093 Uiso 1 1 calc R
C178 C 0.3259(8) 0.6291(5) 0.0860(5) 0.080(3) Uani 1 1 d .
H178 H 0.3921 0.6212 0.1010 0.095 Uiso 1 1 calc R
C179 C 0.3282(7) 0.6941(5) 0.0888(5) 0.076(2) Uani 1 1 d .
H179 H 0.3960 0.7309 0.1097 0.091 Uiso 1 1 calc R
C180 C 0.2330(6) 0.7095(4) 0.0618(4) 0.061(2) Uani 1 1 d .
C181 C 0.1607(5) 0.8690(4) 0.9892(3) 0.0456(16) Uani 1 1 d .
C182 C 0.0139(6) 0.9117(3) 0.6713(4) 0.0438(15) Uani 1 1 d .
C183 C -0.0087(6) 0.9122(3) 0.4722(3) 0.0452(16) Uani 1 1 d .
C184 C 0.1181(6) 0.8500(3) 0.1732(5) 0.0533(19) Uani 1 1 d .
Mn1 Mn 0.73046(10) 0.55691(7) 0.88590(7) 0.0414(2) Uani 1 1 d .
Mn2 Mn 0.77597(10) 0.56518(6) 0.39624(6) 0.0394(2) Uani 1 1 d .
Mn3 Mn 0.03720(10) 0.88046(6) 0.31777(6) 0.0394(2) Uani 1 1 d .
Mn4 Mn 0.08156(10) 0.88650(6) 0.82859(6) 0.0397(2) Uani 1 1 d .
N1 N 0.7714(5) 0.4732(3) 0.8478(3) 0.0500(15) Uani 1 1 d .
N2 N 0.5780(4) 0.4833(3) 0.8604(3) 0.0362(12) Uani 1 1 d .
N3 N 0.8095(5) 0.5522(3) 0.6425(3) 0.0450(14) Uani 1 1 d .
N4 N 0.7910(4) 0.6765(3) 0.6705(3) 0.0314(11) Uani 1 1 d .
N5 N 0.7473(4) 0.4687(3) 0.4110(3) 0.0410(13) Uani 1 1 d .
N6 N 0.6192(5) 0.5217(3) 0.3272(3) 0.0424(13) Uani 1 1 d .
N7 N 0.9176(5) 0.6387(3) 0.1754(3) 0.0446(14) Uani 1 1 d .
N8 N 0.7004(5) 0.5819(3) 0.1360(3) 0.0388(14) Uani 1 1 d .
N9 N 0.7777(5) 0.5359(3) 0.9900(3) 0.0501(15) Uani 1 1 d .
N10 N 0.6727(5) 0.5651(3) 0.7749(3) 0.0438(14) Uani 1 1 d .
N11 N 0.6982(5) 0.5913(3) 0.4767(3) 0.0422(13) Uani 1 1 d .
N12 N 0.8362(5) 0.5408(3) 0.3040(3) 0.0465(14) Uani 1 1 d .
N13 N 0.0461(4) 0.9687(3) 0.8736(3) 0.0424(13) Uani 1 1 d .
N14 N 0.2290(5) 0.9563(3) 0.8410(3) 0.0475(14) Uani 1 1 d .
N15 N -0.0968(5) 0.8064(3) 0.5403(3) 0.0411(13) Uani 1 1 d .
N16 N 0.1206(5) 0.8626(3) 0.5767(3) 0.0420(14) Uani 1 1 d .
N17 N 0.0686(5) 0.9804(3) 0.3149(3) 0.0435(13) Uani 1 1 d .
N18 N 0.1995(5) 0.9213(3) 0.3735(3) 0.0498(15) Uani 1 1 d .
N19 N 0.0123(6) 0.8624(4) 0.0284(5) 0.076(2) Uani 1 1 d .
N20 N 0.0201(6) 0.7301(4) 0.0110(4) 0.071(2) Uani 1 1 d .
N21 N 0.1534(5) 0.8763(3) 0.9331(3) 0.0488(15) Uani 1 1 d .
N22 N 0.0166(5) 0.9111(3) 0.7270(3) 0.0488(15) Uani 1 1 d .
N23 N -0.0093(5) 0.9081(3) 0.4170(3) 0.0492(15) Uani 1 1 d .
N24 N 0.0921(5) 0.8576(3) 0.2205(4) 0.0506(15) Uani 1 1 d .
O1 O 0.8552(4) 0.6181(2) 0.8627(2) 0.0414(10) Uani 1 1 d .
O2 O 0.6767(4) 0.6342(2) 0.9239(3) 0.0506(12) Uani 1 1 d .
O3 O 0.5557(4) 0.4833(2) 0.5778(3) 0.0454(12) Uani 1 1 d .
O4 O 0.5536(4) 0.6293(2) 0.6209(3) 0.0440(11) Uani 1 1 d .
O5 O 0.9253(4) 0.5984(2) 0.4650(3) 0.0491(12) Uani 1 1 d .
O6 O 0.7941(4) 0.6603(2) 0.3814(3) 0.0428(11) Uani 1 1 d .
O7 O 0.9578(4) 0.5103(2) 0.1553(2) 0.0425(11) Uani 1 1 d .
O8 O 0.7112(4) 0.4400(2) 0.1257(2) 0.0450(11) Uani 1 1 d .
O9 O -0.0657(4) 0.8171(2) 0.8193(2) 0.0440(11) Uani 1 1 d .
O10 O 0.1209(4) 0.8135(2) 0.7766(2) 0.0448(11) Uani 1 1 d .
O11 O -0.1360(4) 0.9414(2) 0.5608(2) 0.0439(11) Uani 1 1 d .
O12 O 0.1148(4) 1.0074(2) 0.6000(3) 0.0434(11) Uani 1 1 d .
O13 O -0.1102(4) 0.8526(2) 0.2561(2) 0.0413(11) Uani 1 1 d .
O14 O 0.0214(4) 0.7915(2) 0.3251(2) 0.0451(11) Uani 1 1 d .
O15 O 0.2489(5) 0.9288(3) 0.1016(3) 0.0698(16) Uani 1 1 d .
O16 O 0.2517(5) 0.7735(3) 0.0611(3) 0.0675(16) Uani 1 1 d .
Ru1 Ru 0.67050(7) 0.58134(4) 0.62743(4) 0.03297(12) Uani 1 1 d .
Ru2 Ru 0.81949(7) 0.53790(4) 0.14769(5) 0.03974(13) Uani 1 1 d .
Ru3 Ru -0.00132(7) 0.90933(4) 0.57117(5) 0.03948(13) Uani 1 1 d .
Ru4 Ru 0.13384(8) 0.83220(5) 0.05657(6) 0.0658(2) Uani 1 1 d .

loop_
_atom_site_aniso_label
_atom_site_aniso_U_11
_atom_site_aniso_U_22
_atom_site_aniso_U_33
_atom_site_aniso_U_23
_atom_site_aniso_U_13
_atom_site_aniso_U_12
C1 0.058(4) 0.053(4) 0.040(4) 0.022(3) 0.023(3) 0.016(3)
C2 0.039(4) 0.052(4) 0.039(4) 0.010(3) 0.005(3) 0.006(3)
C3 0.042(4) 0.064(5) 0.050(4) 0.007(4) 0.016(3) 0.007(3)
C4 0.064(5) 0.062(5) 0.050(5) 0.027(4) 0.031(4) 0.014(4)
C5 0.048(4) 0.059(4) 0.067(5) 0.030(4) 0.021(4) 0.024(3)
C6 0.037(4) 0.054(4) 0.041(4) 0.017(3) 0.009(3) 0.013(3)
C7 0.043(4) 0.047(4) 0.045(4) 0.011(3) 0.010(3) 0.016(3)
C8 0.065(5) 0.047(4) 0.062(5) 0.035(4) 0.020(4) 0.017(4)
C9 0.057(4) 0.040(3) 0.057(5) 0.021(3) 0.018(4) 0.023(3)
C10 0.033(3) 0.054(4) 0.046(4) 0.014(3) -0.001(3) 0.014(3)
C11 0.045(4) 0.049(4) 0.044(4) 0.017(3) 0.017(3) 0.002(3)
C12 0.042(4) 0.056(4) 0.039(4) 0.016(3) 0.005(3) 0.012(3)
C13 0.054(4) 0.049(4) 0.058(5) 0.010(4) 0.024(4) 0.013(3)
C14 0.053(5) 0.069(5) 0.052(5) 0.012(4) 0.018(4) 0.016(4)
C15 0.044(4) 0.046(4) 0.070(5) -0.001(4) 0.020(4) 0.009(3)
C16 0.044(4) 0.040(4) 0.043(4) 0.015(3) 0.008(3) 0.009(3)
C17 0.050(4) 0.059(4) 0.044(4) 0.014(4) 0.007(3) 0.025(3)
C18 0.048(4) 0.057(4) 0.061(5) 0.027(4) 0.022(4) 0.023(3)
C19 0.061(5) 0.049(4) 0.069(6) 0.013(4) -0.002(4) 0.018(4)
C20 0.056(5) 0.043(4) 0.090(7) 0.014(4) 0.038(5) 0.010(3)
C21 0.060(5) 0.064(5) 0.049(5) 0.009(4) 0.027(4) 0.009(4)
C22 0.058(4) 0.064(5) 0.047(5) 0.010(4) 0.015(4) 0.016(4)
C23 0.071(5) 0.060(5) 0.041(4) 0.016(4) 0.026(4) 0.021(4)
C24 0.056(4) 0.056(4) 0.046(4) 0.006(4) 0.009(4) 0.015(4)
C25 0.069(5) 0.071(5) 0.060(5) 0.005(4) 0.034(5) 0.010(4)
C26 0.074(6) 0.059(5) 0.067(6) 0.015(4) 0.034(5) 0.008(4)
C27 0.065(5) 0.053(4) 0.071(6) 0.029(4) 0.014(4) 0.008(4)
C28 0.055(4) 0.059(4) 0.057(5) 0.024(4) 0.015(4) 0.021(4)
C29 0.058(4) 0.045(4) 0.042(4) 0.007(3) 0.017(3) 0.011(3)
C30 0.060(4) 0.040(4) 0.065(5) 0.003(4) 0.006(4) 0.012(3)
C31 0.058(4) 0.045(4) 0.049(4) -0.002(3) 0.008(4) 0.012(3)
C32 0.069(5) 0.055(4) 0.038(4) 0.009(3) 0.005(4) 0.021(4)
C33 0.066(5) 0.037(4) 0.053(5) 0.004(3) 0.023(4) 0.015(3)
C34 0.058(4) 0.041(4) 0.053(4) 0.019(3) 0.026(4) 0.018(3)
C35 0.051(4) 0.041(3) 0.051(4) 0.007(3) 0.028(3) 0.016(3)
C36 0.040(3) 0.044(3) 0.043(4) 0.007(3) 0.015(3) 0.016(3)
C37 0.043(3) 0.060(4) 0.020(3) 0.005(3) 0.009(3) 0.020(3)
C38 0.045(3) 0.036(3) 0.018(3) 0.007(2) 0.009(2) 0.011(3)
C39 0.050(3) 0.032(3) 0.030(3) 0.008(3) 0.019(3) 0.012(3)
C40 0.052(4) 0.040(3) 0.045(4) 0.024(3) 0.024(3) 0.013(3)
C41 0.059(4) 0.045(4) 0.067(5) 0.016(4) 0.023(4) 0.024(3)
C42 0.050(4) 0.069(5) 0.082(6) 0.055(5) 0.024(4) 0.021(4)
C43 0.047(4) 0.053(4) 0.043(4) 0.008(3) 0.017(3) 0.021(3)
C44 0.041(3) 0.051(4) 0.036(3) 0.026(3) 0.021(3) 0.012(3)
C45 0.051(4) 0.042(3) 0.040(4) 0.000(3) 0.006(3) 0.014(3)
C46 0.044(4) 0.057(4) 0.043(4) 0.013(3) 0.010(3) 0.015(3)
C47 0.060(4) 0.059(4) 0.029(4) 0.016(3) 0.006(3) 0.010(3)
C48 0.034(3) 0.063(4) 0.063(5) 0.025(4) 0.014(3) 0.009(3)
C49 0.056(4) 0.045(4) 0.051(4) 0.014(3) 0.009(3) 0.020(3)
C50 0.053(4) 0.044(4) 0.052(4) 0.019(3) 0.018(3) 0.011(3)
C51 0.052(4) 0.033(3) 0.059(5) 0.015(3) 0.010(3) 0.012(3)
C52 0.051(4) 0.057(4) 0.040(4) 0.008(4) -0.005(3) 0.007(3)
C53 0.042(3) 0.039(3) 0.046(4) 0.014(3) 0.013(3) -0.001(3)
C54 0.033(3) 0.052(4) 0.033(3) 0.014(3) 0.016(3) 0.009(3)
C55 0.045(4) 0.053(4) 0.030(3) 0.015(3) 0.005(3) 0.007(3)
C56 0.046(4) 0.053(4) 0.044(4) 0.005(3) 0.009(3) 0.016(3)
C57 0.049(4) 0.063(5) 0.057(5) 0.031(4) 0.019(4) 0.021(3)
C58 0.048(4) 0.048(4) 0.037(4) 0.011(3) 0.017(3) 0.011(3)
C59 0.045(3) 0.040(3) 0.035(3) 0.007(3) 0.016(3) 0.012(3)
C60 0.034(3) 0.049(4) 0.040(4) 0.015(3) 0.015(3) 0.013(3)
C61 0.047(4) 0.049(4) 0.041(4) 0.009(3) 0.004(3) 0.016(3)
C62 0.031(3) 0.050(4) 0.048(4) 0.024(3) 0.000(3) 0.009(3)
C63 0.053(4) 0.054(4) 0.072(5) 0.027(4) 0.030(4) 0.016(3)
C64 0.055(4) 0.057(4) 0.091(7) 0.026(5) 0.032(5) 0.023(4)
C65 0.048(4) 0.063(5) 0.032(4) -0.005(3) 0.006(3) 0.006(3)
C66 0.068(5) 0.065(5) 0.051(5) 0.015(4) 0.006(4) 0.027(4)
C67 0.051(4) 0.044(4) 0.037(4) 0.012(3) 0.014(3) 0.015(3)
C68 0.058(4) 0.061(4) 0.040(4) 0.015(3) 0.016(3) 0.032(4)
C69 0.040(4) 0.038(3) 0.087(6) 0.026(4) 0.024(4) 0.006(3)
C70 0.055(4) 0.027(3) 0.083(6) 0.004(4) 0.003(4) 0.005(3)
C71 0.060(5) 0.057(4) 0.052(5) 0.004(4) -0.006(4) 0.015(4)
C72 0.065(4) 0.048(4) 0.029(3) 0.012(3) 0.010(3) 0.016(3)
C73 0.046(3) 0.052(4) 0.030(3) 0.007(3) 0.007(3) 0.014(3)
C74 0.046(4) 0.051(4) 0.046(4) 0.010(3) 0.011(3) 0.013(3)
C75 0.064(4) 0.055(4) 0.045(4) 0.016(4) 0.012(4) 0.023(4)
C76 0.050(4) 0.067(5) 0.054(5) 0.018(4) 0.015(3) 0.026(4)
C77 0.037(3) 0.057(4) 0.038(4) 0.006(3) 0.017(3) 0.013(3)
C78 0.050(4) 0.050(4) 0.043(4) 0.004(3) 0.017(3) 0.018(3)
C79 0.054(4) 0.046(4) 0.035(4) 0.004(3) 0.004(3) 0.004(3)
C80 0.048(4) 0.031(3) 0.043(4) -0.003(3) 0.002(3) 0.010(3)
C81 0.046(4) 0.036(3) 0.041(4) 0.008(3) 0.000(3) 0.000(3)
C82 0.050(4) 0.044(4) 0.056(4) 0.021(3) 0.020(3) 0.013(3)
C83 0.051(4) 0.052(4) 0.043(4) 0.011(3) 0.014(3) 0.018(3)
C84 0.040(4) 0.063(5) 0.073(6) 0.020(4) 0.014(4) 0.019(3)
C85 0.046(4) 0.074(5) 0.049(5) 0.005(4) 0.020(4) 0.012(4)
C86 0.053(4) 0.051(4) 0.094(7) -0.007(4) 0.043(5) 0.002(4)
C87 0.057(4) 0.042(4) 0.049(4) 0.007(3) 0.005(3) 0.017(3)
C88 0.046(4) 0.041(4) 0.049(4) 0.018(3) 0.021(3) 0.009(3)
C89 0.072(5) 0.043(4) 0.034(4) 0.013(3) 0.015(3) 0.013(3)
C90 0.044(3) 0.039(3) 0.034(4) 0.009(3) 0.008(3) 0.007(3)
C91 0.038(3) 0.047(3) 0.031(3) 0.005(3) 0.012(3) 0.008(3)
C92 0.035(3) 0.061(4) 0.040(4) 0.010(3) 0.016(3) 0.013(3)
C93 0.039(4) 0.075(5) 0.052(4) 0.022(4) 0.020(3) 0.020(3)
C94 0.057(4) 0.047(4) 0.047(4) 0.028(3) 0.024(3) 0.021(3)
C95 0.040(4) 0.056(4) 0.048(4) 0.020(3) 0.016(3) 0.016(3)
C96 0.037(4) 0.062(4) 0.050(4) 0.007(4) 0.006(3) 0.009(3)
C97 0.056(4) 0.042(4) 0.053(5) 0.005(3) 0.009(4) 0.009(3)
C98 0.043(4) 0.057(4) 0.050(4) 0.012(4) 0.008(3) 0.018(3)
C99 0.048(4) 0.056(4) 0.027(3) 0.007(3) 0.000(3) 0.018(3)
C100 0.047(4) 0.056(4) 0.048(5) -0.008(4) -0.001(3) 0.018(3)
C101 0.054(4) 0.043(4) 0.049(4) 0.010(3) 0.009(3) 0.015(3)
C102 0.055(4) 0.050(4) 0.034(4) 0.012(3) 0.019(3) 0.004(3)
C103 0.044(4) 0.043(4) 0.040(4) 0.018(3) 0.009(3) 0.013(3)
C104 0.046(4) 0.061(4) 0.029(3) 0.001(3) 0.006(3) 0.011(3)
C105 0.044(4) 0.071(5) 0.045(4) 0.019(4) 0.007(3) 0.017(4)
C106 0.055(5) 0.064(5) 0.050(5) 0.014(4) 0.018(4) 0.020(4)
C107 0.053(4) 0.054(4) 0.039(4) 0.015(3) 0.016(3) 0.017(3)
C108 0.043(4) 0.047(4) 0.019(3) 0.005(3) 0.012(3) 0.007(3)
C109 0.060(5) 0.055(4) 0.042(4) 0.012(4) 0.025(4) 0.010(3)
C110 0.043(4) 0.056(4) 0.048(4) 0.009(4) 0.005(3) 0.014(3)
C111 0.082(6) 0.045(4) 0.056(5) 0.003(4) 0.018(5) 0.017(4)
C112 0.063(5) 0.042(4) 0.067(6) 0.007(4) 0.001(4) 0.010(3)
C113 0.061(5) 0.064(5) 0.060(5) 0.030(4) 0.024(4) 0.014(4)
C114 0.069(5) 0.045(4) 0.045(5) 0.007(4) 0.004(4) 0.001(4)
C115 0.060(5) 0.052(4) 0.033(4) -0.008(3) 0.007(4) 0.010(4)
C116 0.057(5) 0.046(4) 0.084(7) 0.022(4) -0.016(4) 0.011(3)
C117 0.066(5) 0.054(5) 0.049(5) 0.004(4) -0.005(4) -0.026(4)
C118 0.068(5) 0.044(4) 0.052(5) -0.005(4) -0.010(4) 0.003(4)
C119 0.070(5) 0.055(4) 0.051(5) 0.015(4) -0.018(4) -0.009(4)
C120 0.048(4) 0.093(6) 0.052(5) 0.012(5) 0.020(4) -0.012(4)
C121 0.045(4) 0.052(4) 0.049(4) 0.025(3) 0.016(3) 0.020(3)
C122 0.043(4) 0.060(4) 0.064(5) 0.035(4) 0.024(4) 0.016(3)
C123 0.043(4) 0.061(4) 0.069(5) 0.013(4) 0.000(4) 0.025(3)
C124 0.032(3) 0.069(5) 0.050(4) 0.014(4) 0.021(3) 0.010(3)
C125 0.044(3) 0.047(4) 0.040(4) 0.006(3) 0.003(3) 0.016(3)
C126 0.047(4) 0.046(4) 0.034(3) 0.010(3) 0.015(3) 0.010(3)
C127 0.044(3) 0.045(3) 0.027(3) 0.016(3) 0.005(3) 0.004(3)
C128 0.061(4) 0.054(4) 0.035(4) 0.023(3) 0.020(3) 0.023(3)
C129 0.059(4) 0.040(4) 0.083(6) 0.027(4) 0.032(4) 0.016(3)
C130 0.060(4) 0.053(4) 0.041(4) 0.023(3) 0.019(3) 0.020(3)
C131 0.048(4) 0.053(4) 0.052(5) 0.012(4) 0.010(3) 0.016(3)
C132 0.054(4) 0.057(4) 0.043(4) 0.002(3) 0.022(3) 0.020(3)
C133 0.036(3) 0.067(5) 0.062(5) 0.031(4) 0.010(3) 0.003(3)
C134 0.041(4) 0.053(4) 0.049(4) 0.015(3) 0.001(3) 0.005(3)
C135 0.046(4) 0.048(4) 0.036(4) 0.010(3) 0.003(3) 0.010(3)
C136 0.046(4) 0.048(4) 0.037(4) 0.013(3) 0.008(3) 0.010(3)
C137 0.043(4) 0.043(4) 0.054(5) 0.008(3) 0.004(3) 0.008(3)
C138 0.048(4) 0.058(4) 0.041(4) 0.021(3) 0.018(3) 0.020(3)
C139 0.052(4) 0.035(3) 0.049(4) 0.006(3) 0.008(3) 0.016(3)
C140 0.043(4) 0.055(4) 0.050(4) 0.023(3) 0.008(3) 0.006(3)
C141 0.048(4) 0.036(3) 0.058(5) 0.006(3) 0.006(3) 0.012(3)
C142 0.040(3) 0.050(4) 0.048(4) 0.010(3) 0.009(3) 0.017(3)
C143 0.058(4) 0.042(3) 0.034(4) 0.011(3) 0.006(3) 0.012(3)
C144 0.054(4) 0.038(3) 0.048(4) 0.003(3) 0.006(3) 0.002(3)
C145 0.050(4) 0.058(4) 0.042(4) 0.027(4) 0.008(3) 0.014(3)
C146 0.034(3) 0.043(4) 0.051(4) 0.017(3) -0.002(3) 0.002(3)
C147 0.043(3) 0.044(3) 0.036(4) 0.009(3) 0.014(3) 0.012(3)
C148 0.041(3) 0.037(3) 0.049(4) 0.001(3) 0.008(3) 0.008(3)
C149 0.049(4) 0.047(4) 0.047(4) 0.023(3) 0.022(3) 0.015(3)
C150 0.053(4) 0.043(4) 0.046(4) 0.011(3) 0.007(3) 0.010(3)
C151 0.031(3) 0.041(3) 0.046(4) 0.010(3) 0.014(3) 0.009(2)
C152 0.046(3) 0.034(3) 0.016(3) 0.004(2) -0.002(2) -0.001(3)
C153 0.064(5) 0.047(4) 0.048(4) 0.017(4) -0.003(4) 0.016(3)
C154 0.044(4) 0.053(4) 0.070(6) 0.012(4) 0.007(4) 0.008(3)
C155 0.058(4) 0.046(4) 0.055(5) 0.016(4) 0.016(4) 0.001(3)
C156 0.043(4) 0.063(4) 0.054(5) 0.017(4) 0.005(3) 0.011(3)
C157 0.058(4) 0.063(5) 0.055(5) 0.024(4) 0.013(4) 0.020(4)
C158 0.040(4) 0.052(4) 0.062(5) 0.016(4) 0.005(3) -0.008(3)
C159 0.054(4) 0.030(3) 0.036(4) 0.016(3) 0.014(3) 0.007(3)
C160 0.048(4) 0.042(4) 0.043(4) 0.003(3) 0.004(3) 0.007(3)
C161 0.054(5) 0.080(6) 0.078(7) 0.031(5) 0.005(4) 0.022(4)
C162 0.064(5) 0.064(5) 0.062(6) -0.022(4) -0.036(4) 0.043(4)
C163 0.080(6) 0.059(4) 0.038(4) 0.003(3) -0.007(4) 0.035(4)
C164 0.057(4) 0.040(3) 0.033(4) 0.005(3) 0.006(3) -0.001(3)
C165 0.065(5) 0.082(7) 0.105(9) 0.033(6) 0.032(6) 0.034(5)
C166 0.073(6) 0.099(7) 0.083(7) 0.044(6) 0.025(5) 0.024(5)
C167 0.091(7) 0.064(5) 0.091(8) 0.006(5) 0.026(6) 0.025(5)
C168 0.112(9) 0.089(7) 0.102(9) 0.042(7) 0.013(7) 0.045(7)
C169 0.086(7) 0.099(7) 0.084(8) -0.006(6) -0.004(6) 0.047(6)
C170 0.066(6) 0.105(8) 0.090(8) 0.009(6) 0.020(5) 0.034(6)
C171 0.059(5) 0.105(8) 0.071(6) 0.009(6) 0.004(5) 0.036(5)
C172 0.046(4) 0.084(6) 0.065(6) -0.002(5) 0.015(4) -0.009(4)
C173 0.065(5) 0.075(5) 0.068(6) 0.031(5) 0.030(4) 0.024(4)
C174 0.069(5) 0.077(6) 0.056(5) 0.037(5) 0.026(4) 0.018(4)
C175 0.080(6) 0.071(5) 0.035(4) 0.018(4) 0.010(4) 0.014(4)
C176 0.068(5) 0.056(4) 0.045(4) 0.011(4) 0.011(4) 0.012(4)
C177 0.059(5) 0.116(7) 0.053(5) 0.024(5) 0.017(4) 0.024(5)
C178 0.079(6) 0.088(7) 0.060(6) 0.027(5) 0.007(5) 0.023(5)
C179 0.053(5) 0.086(6) 0.066(6) 0.012(5) -0.002(4) 0.016(4)
C180 0.058(5) 0.065(5) 0.056(5) 0.020(4) 0.023(4) 0.011(4)
C181 0.032(3) 0.061(4) 0.031(4) 0.001(3) 0.005(3) 0.010(3)
C182 0.047(4) 0.045(4) 0.036(4) 0.007(3) 0.009(3) 0.016(3)
C183 0.058(4) 0.045(4) 0.028(3) 0.015(3) 0.013(3) 0.010(3)
C184 0.048(4) 0.035(3) 0.069(6) 0.005(4) 0.021(4) 0.007(3)
Mn1 0.0428(6) 0.0451(5) 0.0324(5) 0.0102(4) 0.0137(4) 0.0092(4)
Mn2 0.0422(6) 0.0412(5) 0.0344(5) 0.0135(4) 0.0132(5) 0.0118(5)
Mn3 0.0380(6) 0.0414(5) 0.0332(5) 0.0105(4) 0.0100(4) 0.0075(4)
Mn4 0.0398(6) 0.0448(6) 0.0328(6) 0.0112(5) 0.0133(5) 0.0110(4)
N1 0.057(4) 0.043(3) 0.041(3) 0.006(3) 0.014(3) 0.011(3)
N2 0.044(3) 0.044(3) 0.021(3) 0.014(2) 0.017(2) 0.009(2)
N3 0.056(4) 0.041(3) 0.044(4) 0.018(3) 0.021(3) 0.019(3)
N4 0.033(3) 0.036(3) 0.028(3) 0.014(2) 0.011(2) 0.011(2)
N5 0.036(3) 0.037(3) 0.046(3) 0.018(3) 0.010(2) 0.006(2)
N6 0.047(3) 0.039(3) 0.037(3) 0.009(3) 0.014(3) 0.009(2)
N7 0.049(3) 0.042(3) 0.042(3) 0.007(3) 0.021(3) 0.012(3)
N8 0.044(3) 0.038(3) 0.031(3) 0.015(3) 0.006(3) 0.010(3)
N9 0.044(3) 0.053(3) 0.037(3) 0.015(3) 0.008(3) -0.002(3)
N10 0.039(3) 0.053(3) 0.038(3) 0.023(3) 0.015(3) 0.006(3)
N11 0.047(3) 0.040(3) 0.031(3) 0.003(2) 0.018(2) 0.002(2)
N12 0.058(4) 0.053(3) 0.034(3) 0.014(3) 0.019(3) 0.024(3)
N13 0.038(3) 0.045(3) 0.031(3) 0.004(3) 0.002(2) 0.008(2)
N14 0.037(3) 0.050(3) 0.049(4) 0.010(3) 0.011(3) 0.011(3)
N15 0.050(3) 0.046(3) 0.035(3) 0.017(3) 0.023(3) 0.016(3)
N16 0.049(3) 0.040(3) 0.029(3) 0.002(3) 0.011(3) 0.012(3)
N17 0.050(3) 0.043(3) 0.038(3) 0.018(3) 0.020(3) 0.007(3)
N18 0.036(3) 0.039(3) 0.057(4) 0.012(3) 0.003(3) 0.000(2)
N19 0.042(4) 0.086(5) 0.087(6) 0.039(5) 0.007(4) 0.007(3)
N20 0.068(5) 0.078(5) 0.070(5) 0.030(4) 0.035(4) 0.015(4)
N21 0.047(3) 0.051(3) 0.036(3) 0.012(3) 0.000(3) 0.011(3)
N22 0.059(4) 0.053(3) 0.022(3) 0.004(3) 0.007(3) 0.012(3)
N23 0.061(4) 0.039(3) 0.039(3) 0.017(3) 0.020(3) -0.001(3)
N24 0.042(3) 0.050(3) 0.053(4) 0.007(3) 0.015(3) 0.012(3)
O1 0.043(2) 0.045(2) 0.032(2) 0.010(2) 0.014(2) 0.0092(19)
O2 0.044(3) 0.047(3) 0.053(3) 0.008(2) 0.013(2) 0.010(2)
O3 0.041(2) 0.038(2) 0.043(3) 0.006(2) 0.007(2) 0.0006(19)
O4 0.043(3) 0.041(2) 0.052(3) 0.017(2) 0.021(2) 0.013(2)
O5 0.053(3) 0.052(3) 0.042(3) 0.018(2) 0.015(2) 0.015(2)
O6 0.039(2) 0.039(2) 0.047(3) 0.011(2) 0.011(2) 0.0136(19)
O7 0.050(3) 0.043(2) 0.033(2) 0.007(2) 0.017(2) 0.014(2)
O8 0.055(3) 0.037(2) 0.038(3) 0.017(2) 0.014(2) 0.008(2)
O9 0.041(2) 0.047(2) 0.031(2) 0.002(2) 0.0059(19) 0.0069(19)
O10 0.047(3) 0.047(2) 0.042(3) 0.015(2) 0.019(2) 0.014(2)
O11 0.045(3) 0.047(3) 0.030(2) 0.008(2) 0.002(2) 0.011(2)
O12 0.038(3) 0.040(2) 0.048(3) 0.006(2) 0.017(2) 0.0092(19)
O13 0.038(2) 0.040(2) 0.034(2) 0.011(2) 0.003(2) 0.0038(19)
O14 0.039(2) 0.051(3) 0.039(3) 0.016(2) 0.007(2) 0.010(2)
O15 0.053(3) 0.088(4) 0.063(4) 0.020(3) 0.019(3) 0.019(3)
O16 0.057(3) 0.079(4) 0.070(4) 0.026(3) 0.022(3) 0.026(3)
Ru1 0.0350(3) 0.0352(2) 0.0239(2) 0.0066(2) 0.00911(19) 0.00707(19)
Ru2 0.0427(3) 0.0409(3) 0.0325(3) 0.0098(2) 0.0114(2) 0.0113(2)
Ru3 0.0420(3) 0.0403(3) 0.0323(3) 0.0100(2) 0.0107(2) 0.0104(2)
Ru4 0.0558(4) 0.0745(4) 0.0766(5) 0.0462(4) 0.0207(4) 0.0225(3)

loop_
_atom_type_symbol
_atom_type_description
_atom_type_scat_dispersion_real
_atom_type_scat_dispersion_imag
_atom_type_scat_source
C C 0.0033 0.0016 'International Tables Vol C Tables 4.2.6.8 and 6.1.1.4'
H H 0.0000 0.0000 'International Tables Vol C Tables 4.2.6.8 and 6.1.1.4'
N N 0.0061 0.0033 'International Tables Vol C Tables 4.2.6.8 and 6.1.1.4'
O O 0.0106 0.0060 'International Tables Vol C Tables 4.2.6.8 and 6.1.1.4'
Mn Mn 0.3368 0.7283 'International Tables Vol C Tables 4.2.6.8 and 6.1.1.4'
Ru Ru -1.2594 0.8363 'International Tables Vol C Tables 4.2.6.8 and 6.1.1.4'

loop_
_geom_angle_atom_site_label_1
_geom_angle_atom_site_label_2
_geom_angle_atom_site_label_3
_geom_angle
_geom_angle_site_symmetry_1
_geom_angle_site_symmetry_3
O1 C1 C2 115.3(6) . .
O1 C1 C6 123.3(6) . .
C2 C1 C6 121.2(7) . .
C1 C2 C3 118.7(7) . .
C1 C2 H2 120.7 . .
C3 C2 H2 120.7 . .
C4 C3 C2 121.0(7) . .
C4 C3 H3 119.5 . .
C2 C3 H3 119.5 . .
C3 C4 C5 121.3(8) . .
C3 C4 H4 119.3 . .
C5 C4 H4 119.3 . .
C4 C5 C6 118.6(7) . .
C4 C5 H5 120.7 . .
C6 C5 H5 120.7 . .
C7 C6 C1 123.3(6) . .
C7 C6 C5 117.5(6) . .
C1 C6 C5 119.1(6) . .
N1 C7 C6 128.6(6) . .
N1 C7 H7 115.7 . .
C6 C7 H7 115.7 . .
N1 C8 C17 111.6(6) . .
N1 C8 C9 103.6(5) . .
C17 C8 C9 113.7(7) . .
N1 C8 H8 109.3 . .
C17 C8 H8 109.3 . .
C9 C8 H8 109.3 . .
N2 C9 C23 103.7(5) . .
N2 C9 C8 99.2(5) . .
C23 C9 C8 111.3(6) . .
N2 C9 H9 113.8 . .
C23 C9 H9 113.8 . .
C8 C9 H9 113.8 . .
N2 C10 C11 133.3(6) . .
N2 C10 H10 113.3 . .
C11 C10 H10 113.3 . .
C16 C11 C12 116.8(7) . .
C16 C11 C10 124.2(7) . .
C12 C11 C10 118.8(6) . .
C11 C12 C13 120.8(6) . .
C11 C12 H12 119.6 . .
C13 C12 H12 119.6 . .
C14 C13 C12 117.5(7) . .
C14 C13 H13 121.2 . .
C12 C13 H13 121.2 . .
C15 C14 C13 119.2(7) . .
C15 C14 H14 120.4 . .
C13 C14 H14 120.4 . .
C14 C15 C16 124.4(7) . .
C14 C15 H15 117.8 . .
C16 C15 H15 117.8 . .
O2 C16 C15 118.9(6) . .
O2 C16 C11 119.5(6) . .
C15 C16 C11 121.1(7) . .
C22 C17 C18 117.4(7) . .
C22 C17 C8 119.0(7) . .
C18 C17 C8 123.5(7) . .
C17 C18 C19 122.9(8) . .
C17 C18 H18 118.6 . .
C19 C18 H18 118.6 . .
C18 C19 C20 119.3(8) . .
C18 C19 H19 120.3 . .
C20 C19 H19 120.3 . .
C21 C20 C19 118.5(7) . .
C21 C20 H20 120.8 . .
C19 C20 H20 120.8 . .
C20 C21 C22 120.0(8) . .
C20 C21 H21 120.0 . .
C22 C21 H21 120.0 . .
C17 C22 C21 121.8(8) . .
C17 C22 H22 119.1 . .
C21 C22 H22 119.1 . .
C28 C23 C24 120.5(8) . .
C28 C23 C9 123.2(7) . .
C24 C23 C9 116.1(7) . .
C25 C24 C23 118.9(8) . .
C25 C24 H24 120.5 . .
C23 C24 H24 120.5 . .
C24 C25 C26 118.0(9) . .
C24 C25 H25 121.0 . .
C26 C25 H25 121.0 . .
C27 C26 C25 122.6(8) . .
C27 C26 H26 118.7 . .
C25 C26 H26 118.7 . .
C26 C27 C28 120.5(9) . .
C26 C27 H27 119.8 . .
C28 C27 H27 119.8 . .
C27 C28 C23 119.4(8) . .
C27 C28 H28 120.3 . .
C23 C28 H28 120.3 . .
O3 C29 C34 127.5(6) . .
O3 C29 C30 110.6(6) . .
C34 C29 C30 121.1(7) . .
C29 C30 C31 121.0(7) . .
C29 C30 H30 119.5 . .
C31 C30 H30 119.5 . .
C30 C31 C32 118.4(7) . .
C30 C31 H31 120.8 . .
C32 C31 H31 120.8 . .
C33 C32 C31 121.2(7) . .
C33 C32 H32 119.4 . .
C31 C32 H32 119.4 . .
C32 C33 C34 119.8(7) . .
C32 C33 H33 120.1 . .
C34 C33 H33 120.1 . .
C29 C34 C35 127.7(6) . .
C29 C34 C33 118.1(7) . .
C35 C34 C33 114.0(7) . .
N3 C35 C34 129.4(6) . .
N3 C35 H35 115.3 . .
C34 C35 H35 115.3 . .
N3 C36 C37 114.4(5) . .
N3 C36 H36A 108.7 . .
C37 C36 H36A 108.7 . .
N3 C36 H36B 108.7 . .
C37 C36 H36B 108.7 . .
H36A C36 H36B 107.6 . .
C36 C37 N4 101.6(5) . .
C36 C37 H37A 111.5 . .
N4 C37 H37A 111.5 . .
C36 C37 H37B 111.5 . .
N4 C37 H37B 111.5 . .
H37A C37 H37B 109.3 . .
N4 C38 C39 120.4(5) . .
N4 C38 H38 119.8 . .
C39 C38 H38 119.8 . .
C40 C39 C44 119.6(6) . .
C40 C39 C38 111.5(6) . .
C44 C39 C38 127.4(5) . .
C39 C40 C41 122.5(6) . .
C39 C40 H40 118.7 . .
C41 C40 H40 118.7 . .
C42 C41 C40 118.4(7) . .
C42 C41 H41 120.8 . .
C40 C41 H41 120.8 . .
C41 C42 C43 119.8(7) . .
C41 C42 H42 120.1 . .
C43 C42 H42 120.1 . .
C44 C43 C42 122.1(6) . .
C44 C43 H43 118.9 . .
C42 C43 H43 118.9 . .
O4 C44 C43 118.6(5) . .
O4 C44 C39 123.8(5) . .
C43 C44 C39 117.6(6) . .
O5 C45 C50 121.6(6) . .
O5 C45 C46 118.1(6) . .
C50 C45 C46 120.3(7) . .
C47 C46 C45 119.4(7) . .
C47 C46 H46 120.3 . .
C45 C46 H46 120.3 . .
C48 C47 C46 121.0(7) . .
C48 C47 H47 119.5 . .
C46 C47 H47 119.5 . .
C47 C48 C49 121.8(7) . .
C47 C48 H48 119.1 . .
C49 C48 H48 119.1 . .
C50 C49 C48 117.6(7) . .
C50 C49 H49 121.2 . .
C48 C49 H49 121.2 . .
C45 C50 C49 119.5(7) . .
C45 C50 C51 124.7(6) . .
C49 C50 C51 115.3(6) . .
N5 C51 C50 125.9(6) . .
N5 C51 H51 117.0 . .
C50 C51 H51 117.0 . .
N5 C52 C53 113.1(6) . .
N5 C52 C61 117.4(6) . .
C53 C52 C61 105.5(6) . .
N5 C52 H52 106.7 . .
C53 C52 H52 106.7 . .
C61 C52 H52 106.7 . .
N6 C53 C52 105.1(5) . .
N6 C53 C67 109.3(5) . .
C52 C53 C67 115.3(6) . .
N6 C53 H53 109.0 . .
C52 C53 H53 109.0 . .
C67 C53 H53 109.0 . .
N6 C54 C55 135.8(5) . .
N6 C54 H54 112.1 . .
C55 C54 H54 112.1 . .
C60 C55 C56 119.3(6) . .
C60 C55 C54 120.0(6) . .
C56 C55 C54 120.7(6) . .
C57 C56 C55 121.4(6) . .
C57 C56 H56 119.3 . .
C55 C56 H56 119.3 . .
C56 C57 C58 120.0(7) . .
C56 C57 H57 120.0 . .
C58 C57 H57 120.0 . .
C59 C58 C57 119.3(6) . .
C59 C58 H58 120.3 . .
C57 C58 H58 120.3 . .
C58 C59 C60 121.3(6) . .
C58 C59 H59 119.3 . .
C60 C59 H59 119.3 . .
O6 C60 C55 124.4(6) . .
O6 C60 C59 117.0(5) . .
C55 C60 C59 118.6(6) . .
C62 C61 C66 121.7(7) . .
C62 C61 C52 118.9(7) . .
C66 C61 C52 119.3(7) . .
C61 C62 C63 118.7(7) . .
C61 C62 H62 120.7 . .
C63 C62 H62 120.7 . .
C64 C63 C62 120.6(7) . .
C64 C63 H63 119.7 . .
C62 C63 H63 119.7 . .
C65 C64 C63 121.5(7) . .
C65 C64 H64 119.3 . .
C63 C64 H64 119.3 . .
C64 C65 C66 120.4(8) . .
C64 C65 H65 119.8 . .
C66 C65 H65 119.8 . .
C65 C66 C61 116.9(8) . .
C65 C66 H66 121.6 . .
C61 C66 H66 121.6 . .
C72 C67 C68 117.4(6) . .
C72 C67 C53 119.5(6) . .
C68 C67 C53 123.1(6) . .
C69 C68 C67 119.0(7) . .
C69 C68 H68 120.5 . .
C67 C68 H68 120.5 . .
C70 C69 C68 119.6(8) . .
C70 C69 H69 120.2 . .
C68 C69 H69 120.2 . .
C69 C70 C71 124.8(7) . .
C69 C70 H70 117.6 . .
C71 C70 H70 117.6 . .
C72 C71 C70 113.2(7) . .
C72 C71 H71 123.4 . .
C70 C71 H71 123.4 . .
C71 C72 C67 125.5(8) . .
C71 C72 H72 117.3 . .
C67 C72 H72 117.3 . .
O7 C73 C78 129.9(6) . .
O7 C73 C74 110.4(5) . .
C78 C73 C74 119.6(6) . .
C75 C74 C73 120.3(6) . .
C75 C74 H74 119.9 . .
C73 C74 H74 119.9 . .
C76 C75 C74 117.3(7) . .
C76 C75 H75 121.3 . .
C74 C75 H75 121.3 . .
C77 C76 C75 122.5(7) . .
C77 C76 H76 118.7 . .
C75 C76 H76 118.7 . .
C76 C77 C78 123.4(7) . .
C76 C77 H77 118.3 . .
C78 C77 H77 118.3 . .
C73 C78 C79 119.2(6) . .
C73 C78 C77 116.7(6) . .
C79 C78 C77 123.7(6) . .
N7 C79 C78 129.3(6) . .
N7 C79 H79 115.4 . .
C78 C79 H79 115.4 . .
C81 C80 N7 116.0(5) . .
C81 C80 H80A 108.3 . .
N7 C80 H80A 108.3 . .
C81 C80 H80B 108.3 . .
N7 C80 H80B 108.3 . .
H80A C80 H80B 107.4 . .
C80 C81 N8 101.2(5) . .
C80 C81 H81A 111.5 . .
N8 C81 H81A 111.5 . .
C80 C81 H81B 111.5 . .
N8 C81 H81B 111.5 . .
H81A C81 H81B 109.4 . .
N8 C82 C83 116.6(6) . .
N8 C82 H82 121.7 . .
C83 C82 H82 121.7 . .
C88 C83 C84 118.1(6) . .
C88 C83 C82 131.7(7) . .
C84 C83 C82 109.6(6) . .
C85 C84 C83 116.6(7) . .
C85 C84 H84 121.7 . .
C83 C84 H84 121.7 . .
C84 C85 C86 123.8(7) . .
C84 C85 H85 118.1 . .
C86 C85 H85 118.1 . .
C87 C86 C85 117.1(7) . .
C87 C86 H86 121.4 . .
C85 C86 H86 121.4 . .
C86 C87 C88 122.9(7) . .
C86 C87 H87 118.6 . .
C88 C87 H87 118.6 . .
C87 C88 O8 113.8(6) . .
C87 C88 C83 121.2(7) . .
O8 C88 C83 125.1(6) . .
N9 C89 Ru2 168.5(5) . 1_556
N10 C90 Ru1 175.3(5) . .
N11 C91 Ru1 172.3(5) . .
N12 C92 Ru2 178.4(6) . .
O9 C93 C94 118.1(6) . .
O9 C93 C98 121.9(6) . .
C94 C93 C98 120.0(7) . .
C93 C94 C95 120.4(6) . .
C93 C94 H94 119.8 . .
C95 C94 H94 119.8 . .
C96 C95 C94 120.1(7) . .
C96 C95 H95 119.9 . .
C94 C95 H95 119.9 . .
C97 C96 C95 118.5(7) . .
C97 C96 H96 120.7 . .
C95 C96 H96 120.7 . .
C96 C97 C98 121.3(7) . .
C96 C97 H97 119.3 . .
C98 C97 H97 119.3 . .
C97 C98 C93 119.6(7) . .
C97 C98 C99 115.4(6) . .
C93 C98 C99 124.3(7) . .
N13 C99 C98 130.5(6) . .
N13 C99 H99 114.8 . .
C98 C99 H99 114.8 . .
N13 C100 C101 110.1(5) . .
N13 C100 C109 109.0(5) . .
C101 C100 C109 103.2(6) . .
N13 C100 H100 111.4 . .
C101 C100 H100 111.4 . .
C109 C100 H100 111.4 . .
N14 C101 C100 110.9(5) . .
N14 C101 C115 109.3(5) . .
C100 C101 C115 110.8(6) . .
N14 C101 H101 108.6 . .
C100 C101 H101 108.6 . .
C115 C101 H101 108.6 . .
N14 C102 C103 124.4(6) . .
N14 C102 H102 117.8 . .
C103 C102 H102 117.8 . .
C104 C103 C108 117.5(6) . .
C104 C103 C102 116.4(6) . .
C108 C103 C102 126.0(6) . .
C103 C104 C105 120.1(6) . .
C103 C104 H104 119.9 . .
C105 C104 H104 119.9 . .
C106 C105 C104 120.9(7) . .
C106 C105 H105 119.6 . .
C104 C105 H105 119.6 . .
C105 C106 C107 118.9(7) . .
C105 C106 H106 120.6 . .
C107 C106 H106 120.6 . .
C108 C107 C106 121.1(7) . .
C108 C107 H107 119.4 . .
C106 C107 H107 119.4 . .
O10 C108 C107 118.2(6) . .
O10 C108 C103 120.5(5) . .
C107 C108 C103 121.3(6) . .
C110 C109 C114 121.8(8) . .
C110 C109 C100 123.4(7) . .
C114 C109 C100 114.8(7) . .
C109 C110 C111 122.2(7) . .
C109 C110 H110 118.9 . .
C111 C110 H110 118.9 . .
C112 C111 C110 115.6(7) . .
C112 C111 H111 122.2 . .
C110 C111 H111 122.2 . .
C111 C112 C113 126.0(8) . .
C111 C112 H112 117.0 . .
C113 C112 H112 117.0 . .
C112 C113 C114 115.4(8) . .
C112 C113 H113 122.3 . .
C114 C113 H113 122.3 . .
C109 C114 C113 118.9(7) . .
C109 C114 H114 120.6 . .
C113 C114 H114 120.6 . .
C116 C115 C120 124.3(8) . .
C116 C115 C101 116.1(8) . .
C120 C115 C101 119.6(7) . .
C117 C116 C115 118.3(9) . .
C117 C116 H116 120.9 . .
C115 C116 H116 120.9 . .
C116 C117 C118 116.7(9) . .
C116 C117 H117 121.7 . .
C118 C117 H117 121.7 . .
C117 C118 C119 125.4(7) . .
C117 C118 H118 117.3 . .
C119 C118 H118 117.3 . .
C118 C119 C120 113.5(8) . .
C118 C119 H119 123.3 . .
C120 C119 H119 123.3 . .
C115 C120 C119 119.0(9) . .
C115 C120 H120 120.5 . .
C119 C120 H120 120.5 . .
O11 C121 C122 111.0(6) . .
O11 C121 C126 126.4(6) . .
C122 C121 C126 122.5(6) . .
C123 C122 C121 118.2(7) . .
C123 C122 H122 120.9 . .
C121 C122 H122 120.9 . .
C122 C123 C124 122.2(7) . .
C122 C123 H123 118.9 . .
C124 C123 H123 118.9 . .
C123 C124 C125 118.0(6) . .
C123 C124 H124 121.0 . .
C125 C124 H124 121.0 . .
C126 C125 C124 119.8(6) . .
C126 C125 H125 120.1 . .
C124 C125 H125 120.1 . .
C125 C126 C121 118.9(6) . .
C125 C126 C127 111.1(6) . .
C121 C126 C127 130.0(6) . .
N15 C127 C126 119.2(6) . .
N15 C127 H127 120.4 . .
C126 C127 H127 120.4 . .
N15 C128 C129 104.5(6) . .
N15 C128 H12A 110.8 . .
C129 C128 H12A 110.8 . .
N15 C128 H12B 110.8 . .
C129 C128 H12B 110.8 . .
H12A C128 H12B 108.9 . .
N16 C129 C128 110.5(6) . .
N16 C129 H12C 109.5 . .
C128 C129 H12C 109.5 . .
N16 C129 H12D 109.5 . .
C128 C129 H12D 109.5 . .
H12C C129 H12D 108.1 . .
N16 C130 C131 128.3(7) . .
N16 C130 H130 115.8 . .
C131 C130 H130 115.8 . .
C132 C131 C130 115.3(7) . .
C132 C131 C136 114.5(6) . .
C130 C131 C136 130.1(7) . .
C131 C132 C133 125.3(7) . .
C131 C132 H132 117.3 . .
C133 C132 H132 117.3 . .
C132 C133 C134 118.6(7) . .
C132 C133 H133 120.7 . .
C134 C133 H133 120.7 . .
C133 C134 C135 121.6(7) . .
C133 C134 H134 119.2 . .
C135 C134 H134 119.2 . .
C136 C135 C134 117.4(7) . .
C136 C135 H135 121.3 . .
C134 C135 H135 121.3 . .
O12 C136 C135 120.3(6) . .
O12 C136 C131 116.5(6) . .
C135 C136 C131 122.1(6) . .
O13 C137 C142 129.6(6) . .
O13 C137 C138 114.9(6) . .
C142 C137 C138 114.7(7) . .
C139 C138 C137 121.3(7) . .
C139 C138 H138 119.3 . .
C137 C138 H138 119.3 . .
C140 C139 C138 121.1(7) . .
C140 C139 H139 119.5 . .
C138 C139 H139 119.5 . .
C139 C140 C141 119.4(7) . .
C139 C140 H140 120.3 . .
C141 C140 H140 120.3 . .
C142 C141 C140 118.2(6) . .
C142 C141 H141 120.9 . .
C140 C141 H141 120.9 . .
C141 C142 C137 125.1(6) . .
C141 C142 C143 116.4(6) . .
C137 C142 C143 118.4(7) . .
N17 C143 C142 126.8(6) . .
N17 C143 H143 116.6 . .
C142 C143 H143 116.6 . .
C153 C144 N17 112.2(6) . .
C153 C144 C145 126.9(6) . .
N17 C144 C145 102.9(5) . .
C153 C144 H144 104.2 . .
N17 C144 H144 104.2 . .
C145 C144 H144 104.2 . .
N18 C145 C144 112.9(6) . .
N18 C145 C159 114.4(6) . .
C144 C145 C159 117.1(6) . .
N18 C145 H145 103.4 . .
C144 C145 H145 103.4 . .
C159 C145 H145 103.4 . .
N18 C146 C147 127.7(6) . .
N18 C146 H146 116.1 . .
C147 C146 H146 116.1 . .
C148 C147 C152 120.4(6) . .
C148 C147 C146 117.6(6) . .
C152 C147 C146 121.7(6) . .
C147 C148 C149 119.9(6) . .
C147 C148 H148 120.1 . .
C149 C148 H148 120.1 . .
C150 C149 C148 119.8(6) . .
C150 C149 H149 120.1 . .
C148 C149 H149 120.1 . .
C149 C150 C151 119.8(6) . .
C149 C150 H150 120.1 . .
C151 C150 H150 120.1 . .
C152 C151 C150 120.4(6) . .
C152 C151 H151 119.8 . .
C150 C151 H151 119.8 . .
O14 C152 C151 115.8(5) . .
O14 C152 C147 124.6(5) . .
C151 C152 C147 119.6(6) . .
C154 C153 C158 118.5(7) . .
C154 C153 C144 122.9(8) . .
C158 C153 C144 118.3(7) . .
C153 C154 C155 123.6(8) . .
C153 C154 H154 118.2 . .
C155 C154 H154 118.2 . .
C156 C155 C154 118.7(8) . .
C156 C155 H155 120.7 . .
C154 C155 H155 120.7 . .
C155 C156 C157 122.5(8) . .
C155 C156 H156 118.7 . .
C157 C156 H156 118.7 . .
C156 C157 C158 116.7(8) . .
C156 C157 H157 121.7 . .
C158 C157 H157 121.7 . .
C153 C158 C157 119.6(8) . .
C153 C158 H158 120.2 . .
C157 C158 H158 120.2 . .
C160 C159 C164 120.1(6) . .
C160 C159 C145 125.4(6) . .
C164 C159 C145 114.5(6) . .
C159 C160 C161 118.6(8) . .
C159 C160 H160 120.7 . .
C161 C160 H160 120.7 . .
C162 C161 C160 123.8(9) . .
C162 C161 H161 118.1 . .
C160 C161 H161 118.1 . .
C161 C162 C163 117.9(7) . .
C161 C162 H162 121.1 . .
C163 C162 H162 121.1 . .
C164 C163 C162 118.4(7) . .
C164 C163 H163 120.8 . .
C162 C163 H163 120.8 . .
C163 C164 C159 121.2(7) . .
C163 C164 H164 119.4 . .
C159 C164 H164 119.4 . .
O15 C165 C170 123.3(10) . .
O15 C165 C166 120.5(8) . .
C170 C165 C166 116.1(9) . .
C167 C166 C165 116.1(9) . .
C167 C166 H166 121.9 . .
C165 C166 H166 121.9 . .
C168 C167 C166 129.0(10) . .
C168 C167 H167 115.5 . .
C166 C167 H167 115.5 . .
C167 C168 C169 113.0(9) . .
C167 C168 H168 123.5 . .
C169 C168 H168 123.5 . .
C170 C169 C168 117.1(9) . .
C170 C169 H169 121.4 . .
C168 C169 H169 121.4 . .
C169 C170 C165 128.5(11) . .
C169 C170 C171 105.1(9) . .
C165 C170 C171 126.2(10) . .
N19 C171 C170 123.2(8) . .
N19 C171 H171 118.4 . .
C170 C171 H171 118.4 . .
N19 C172 C173 109.6(8) . .
N19 C172 H17A 109.7 . .
C173 C172 H17A 109.7 . .
N19 C172 H17B 109.7 . .
C173 C172 H17B 109.7 . .
H17A C172 H17B 108.2 . .
C172 C173 N20 108.2(8) . .
C172 C173 H17C 110.1 . .
N20 C173 H17C 110.1 . .
C172 C173 H17D 110.1 . .
N20 C173 H17D 110.1 . .
H17C C173 H17D 108.4 . .
N20 C174 C175 126.7(8) . .
N20 C174 H174 116.6 . .
C175 C174 H174 116.6 . .
C176 C175 C180 119.7(9) . .
C176 C175 C174 121.1(8) . .
C180 C175 C174 118.9(8) . .
C175 C176 C177 125.5(8) . .
C175 C176 H176 117.2 . .
C177 C176 H176 117.2 . .
C176 C177 C178 113.7(9) . .
C176 C177 H177 123.2 . .
C178 C177 H177 123.2 . .
C179 C178 C177 120.1(9) . .
C179 C178 H178 119.9 . .
C177 C178 H178 119.9 . .
C178 C179 C180 123.1(8) . .
C178 C179 H179 118.4 . .
C180 C179 H179 118.4 . .
O16 C180 C175 127.3(8) . .
O16 C180 C179 115.0(7) . .
C175 C180 C179 117.6(8) . .
N21 C181 Ru4 160.9(6) . 1_556
N22 C182 Ru3 176.4(6) . .
N23 C183 Ru3 173.0(6) . .
N24 C184 Ru4 167.5(7) . .
O1 Mn1 N2 152.5(2) . .
O1 Mn1 O2 96.89(19) . .
N2 Mn1 O2 91.8(2) . .
O1 Mn1 N1 88.0(2) . .
N2 Mn1 N1 83.3(2) . .
O2 Mn1 N1 175.0(2) . .
O1 Mn1 N9 115.5(2) . .
N2 Mn1 N9 90.1(2) . .
O2 Mn1 N9 91.4(2) . .
N1 Mn1 N9 87.5(2) . .
O1 Mn1 N10 68.55(19) . .
N2 Mn1 N10 85.1(2) . .
O2 Mn1 N10 92.9(2) . .
N1 Mn1 N10 87.8(2) . .
N9 Mn1 N10 173.7(2) . .
O5 Mn2 O6 93.12(19) . .
O5 Mn2 N5 89.7(2) . .
O6 Mn2 N5 176.2(2) . .
O5 Mn2 N6 174.5(2) . .
O6 Mn2 N6 92.4(2) . .
N5 Mn2 N6 84.7(2) . .
O5 Mn2 N11 92.2(2) . .
O6 Mn2 N11 88.2(2) . .
N5 Mn2 N11 89.2(2) . .
N6 Mn2 N11 87.6(2) . .
O5 Mn2 N12 94.7(2) . .
O6 Mn2 N12 87.9(2) . .
N5 Mn2 N12 94.4(2) . .
N6 Mn2 N12 86.0(2) . .
N11 Mn2 N12 172.3(2) . .
O14 Mn3 O13 93.71(19) . .
O14 Mn3 N18 94.2(2) . .
O13 Mn3 N18 170.3(2) . .
O14 Mn3 N17 175.0(2) . .
O13 Mn3 N17 91.3(2) . .
N18 Mn3 N17 80.7(2) . .
O14 Mn3 N23 91.8(2) . .
O13 Mn3 N23 95.3(2) . .
N18 Mn3 N23 90.0(3) . .
N17 Mn3 N23 88.1(2) . .
O14 Mn3 N24 89.9(2) . .
O13 Mn3 N24 86.9(2) . .
N18 Mn3 N24 87.5(2) . .
N17 Mn3 N24 90.0(2) . .
N23 Mn3 N24 177.1(2) . .
N14 Mn4 O10 89.5(2) . .
N14 Mn4 O9 178.2(2) . .
O10 Mn4 O9 91.55(19) . .
N14 Mn4 N13 86.2(2) . .
O10 Mn4 N13 172.8(2) . .
O9 Mn4 N13 92.9(2) . .
N14 Mn4 N21 88.0(2) . .
O10 Mn4 N21 97.3(2) . .
O9 Mn4 N21 90.5(2) . .
N13 Mn4 N21 88.3(2) . .
N14 Mn4 N22 87.6(2) . .
O10 Mn4 N22 87.8(2) . .
O9 Mn4 N22 93.9(2) . .
N13 Mn4 N22 86.2(2) . .
N21 Mn4 N22 173.2(2) . .
C7 N1 C8 132.3(4) . .
C7 N1 Mn1 124.4(4) . .
C8 N1 Mn1 102.8(3) . .
C10 N2 C9 131.6(4) . .
C10 N2 Mn1 118.8(3) . .
C9 N2 Mn1 107.4(3) . .
C35 N3 C36 133.7(5) . .
C35 N3 Ru1 117.9(4) . .
C36 N3 Ru1 108.3(3) . .
C38 N4 C37 118.5(4) . .
C38 N4 Ru1 129.3(3) . .
C37 N4 Ru1 111.9(3) . .
C51 N5 C52 122.8(4) . .
C51 N5 Mn2 127.8(3) . .
C52 N5 Mn2 108.7(3) . .
C54 N6 C53 129.3(4) . .
C54 N6 Mn2 118.0(3) . .
C53 N6 Mn2 110.5(3) . .
C79 N7 C80 126.4(4) . .
C79 N7 Ru2 124.1(4) . .
C80 N7 Ru2 109.4(3) . .
C82 N8 C81 115.4(4) . .
C82 N8 Ru2 126.5(3) . .
C81 N8 Ru2 118.0(3) . .
C89 N9 Mn1 171.9(5) . .
C90 N10 Mn1 165.2(4) . .
C91 N11 Mn2 152.8(4) . .
C92 N12 Mn2 149.6(4) . .
C99 N13 C100 125.8(4) . .
C99 N13 Mn4 119.9(3) . .
C100 N13 Mn4 110.2(3) . .
C102 N14 C101 123.6(4) . .
C102 N14 Mn4 128.1(4) . .
C101 N14 Mn4 108.2(3) . .
C127 N15 C128 118.6(6) . .
C127 N15 Ru3 126.3(5) . .
C128 N15 Ru3 114.7(5) . .
C130 N16 C129 132.6(6) . .
C130 N16 Ru3 116.3(5) . .
C129 N16 Ru3 109.3(4) . .
C143 N17 C144 123.5(6) . .
C143 N17 Mn3 123.4(5) . .
C144 N17 Mn3 113.1(4) . .
C146 N18 C145 125.7(6) . .
C146 N18 Mn3 121.4(4) . .
C145 N18 Mn3 112.8(4) . .
C171 N19 C172 126.1(8) . .
C171 N19 Ru4 125.2(6) . .
C172 N19 Ru4 107.1(6) . .
C174 N20 C173 126.4(8) . .
C174 N20 Ru4 131.8(7) . .
C173 N20 Ru4 101.8(5) . .
C181 N21 Mn4 160.5(6) . .
C182 N22 Mn4 152.6(6) . .
C183 N23 Mn3 158.7(6) . .
C184 N24 Mn3 176.2(6) . .
C1 O1 Mn1 127.1(3) . .
C16 O2 Mn1 129.4(3) . .
C29 O3 Ru1 119.0(3) . .
C44 O4 Ru1 125.9(3) . .
C45 O5 Mn2 129.9(3) . .
C60 O6 Mn2 129.1(3) . .
C73 O7 Ru2 120.6(3) . .
C88 O8 Ru2 120.8(3) . .
C93 O9 Mn4 129.8(3) . .
C108 O10 Mn4 130.0(3) . .
C121 O11 Ru3 119.2(4) . .
C136 O12 Ru3 128.0(4) . .
C137 O13 Mn3 127.1(4) . .
C152 O14 Mn3 127.7(4) . .
C165 O15 Ru4 126.3(6) . .
C180 O16 Ru4 128.5(5) . .
N4 Ru1 C90 90.80(17) . .
N4 Ru1 O3 174.9(2) . .
C90 Ru1 O3 93.08(17) . .
N4 Ru1 O4 88.53(19) . .
C90 Ru1 O4 91.62(19) . .
O3 Ru1 O4 94.67(18) . .
N4 Ru1 N3 80.7(2) . .
C90 Ru1 N3 88.42(19) . .
O3 Ru1 N3 96.1(2) . .
O4 Ru1 N3 169.2(2) . .
N4 Ru1 C91 88.66(17) . .
C90 Ru1 C91 176.0(3) . .
O3 Ru1 C91 87.25(16) . .
O4 Ru1 C91 92.30(17) . .
N3 Ru1 C91 87.61(17) . .
N7 Ru2 O8 173.9(2) . .
N7 Ru2 C92 90.9(2) . .
O8 Ru2 C92 85.34(19) . .
N7 Ru2 N8 80.7(2) . .
O8 Ru2 N8 94.7(2) . .
C92 Ru2 N8 92.97(19) . .
N7 Ru2 O7 89.5(2) . .
O8 Ru2 O7 95.44(19) . .
C92 Ru2 O7 92.42(18) . .
N8 Ru2 O7 168.9(2) . .
N7 Ru2 C89 92.64(19) . 1_554
O8 Ru2 C89 90.91(19) . 1_554
C92 Ru2 C89 175.5(3) . 1_554
N8 Ru2 C89 84.8(2) . 1_554
O7 Ru2 C89 90.5(2) . 1_554
N15 Ru3 O12 170.7(2) . .
N15 Ru3 C182 91.1(2) . .
O12 Ru3 C182 90.9(2) . .
N15 Ru3 C183 92.1(2) . .
O12 Ru3 C183 85.8(2) . .
C182 Ru3 C183 176.6(3) . .
N15 Ru3 O11 93.8(2) . .
O12 Ru3 O11 95.21(18) . .
C182 Ru3 O11 91.3(2) . .
C183 Ru3 O11 89.6(2) . .
N15 Ru3 N16 78.5(2) . .
O12 Ru3 N16 92.5(2) . .
C182 Ru3 N16 89.2(2) . .
C183 Ru3 N16 90.4(3) . .
O11 Ru3 N16 172.3(2) . .
C181 Ru4 N19 77.1(3) 1_554 .
C181 Ru4 O15 73.4(3) 1_554 .
N19 Ru4 O15 95.5(3) . .
C181 Ru4 N20 107.2(3) 1_554 .
N19 Ru4 N20 87.1(3) . .
O15 Ru4 N20 177.4(3) . .
C181 Ru4 O16 97.4(3) 1_554 .
N19 Ru4 O16 163.7(3) . .
O15 Ru4 O16 97.6(2) . .
N20 Ru4 O16 79.9(3) . .
C181 Ru4 C184 148.4(3) 1_554 .
N19 Ru4 C184 89.1(3) . .
O15 Ru4 C184 79.9(2) . .
N20 Ru4 C184 100.2(3) . .
O16 Ru4 C184 102.7(2) . .

loop_
_geom_bond_atom_site_label_1
_geom_bond_atom_site_label_2
_geom_bond_distance
_geom_bond_site_symmetry_2
C1 O1 1.345(7) .
C1 C2 1.353(10) .
C1 C6 1.396(10) .
C2 C3 1.411(10) .
C2 H2 0.9300 .
C3 C4 1.350(11) .
C3 H3 0.9300 .
C4 C5 1.369(10) .
C4 H4 0.9300 .
C5 C6 1.422(10) .
C5 H5 0.9300 .
C6 C7 1.391(10) .
C7 N1 1.309(7) .
C7 H7 0.9300 .
C8 N1 1.492(7) .
C8 C17 1.517(10) .
C8 C9 1.533(10) .
C8 H8 0.9800 .
C9 N2 1.488(7) .
C9 C23 1.522(11) .
C9 H9 0.9800 .
C10 N2 1.312(7) .
C10 C11 1.469(10) .
C10 H10 0.9300 .
C11 C16 1.381(9) .
C11 C12 1.438(10) .
C12 C13 1.445(10) .
C12 H12 0.9300 .
C13 C14 1.425(10) .
C13 H13 0.9300 .
C14 C15 1.328(10) .
C14 H14 0.9300 .
C15 C16 1.374(10) .
C15 H15 0.9300 .
C16 O2 1.308(7) .
C17 C22 1.370(11) .
C17 C18 1.391(10) .
C18 C19 1.394(10) .
C18 H18 0.9300 .
C19 C20 1.414(13) .
C19 H19 0.9300 .
C20 C21 1.394(12) .
C20 H20 0.9300 .
C21 C22 1.422(11) .
C21 H21 0.9300 .
C22 H22 0.9300 .
C23 C28 1.388(11) .
C23 C24 1.397(11) .
C24 C25 1.396(11) .
C24 H24 0.9300 .
C25 C26 1.400(13) .
C25 H25 0.9300 .
C26 C27 1.326(12) .
C26 H26 0.9300 .
C27 C28 1.375(10) .
C27 H27 0.9300 .
C28 H28 0.9300 .
C29 O3 1.329(7) .
C29 C34 1.355(10) .
C29 C30 1.366(10) .
C30 C31 1.379(10) .
C30 H30 0.9300 .
C31 C32 1.385(11) .
C31 H31 0.9300 .
C32 C33 1.351(10) .
C32 H32 0.9300 .
C33 C34 1.434(9) .
C33 H33 0.9300 .
C34 C35 1.428(10) .
C35 N3 1.288(6) .
C35 H35 0.9300 .
C36 N3 1.424(6) .
C36 C37 1.449(9) .
C36 H36A 0.9700 .
C36 H36B 0.9700 .
C37 N4 1.519(6) .
C37 H37A 0.9700 .
C37 H37B 0.9700 .
C38 N4 1.325(6) .
C38 C39 1.465(9) .
C38 H38 0.9300 .
C39 C40 1.383(8) .
C39 C44 1.387(8) .
C40 C41 1.384(9) .
C40 H40 0.9300 .
C41 C42 1.353(10) .
C41 H41 0.9300 .
C42 C43 1.403(10) .
C42 H42 0.9300 .
C43 C44 1.384(9) .
C43 H43 0.9300 .
C44 O4 1.311(6) .
C45 O5 1.389(7) .
C45 C50 1.393(9) .
C45 C46 1.396(9) .
C46 C47 1.368(10) .
C46 H46 0.9300 .
C47 C48 1.343(10) .
C47 H47 0.9300 .
C48 C49 1.409(9) .
C48 H48 0.9300 .
C49 C50 1.403(10) .
C49 H49 0.9300 .
C50 C51 1.469(10) .
C51 N5 1.267(7) .
C51 H51 0.9300 .
C52 N5 1.470(7) .
C52 C53 1.550(10) .
C52 C61 1.559(10) .
C52 H52 0.9800 .
C53 N6 1.474(6) .
C53 C67 1.583(9) .
C53 H53 0.9800 .
C54 N6 1.282(6) .
C54 C55 1.482(9) .
C54 H54 0.9300 .
C55 C60 1.371(9) .
C55 C56 1.415(9) .
C56 C57 1.382(10) .
C56 H56 0.9300 .
C57 C58 1.393(10) .
C57 H57 0.9300 .
C58 C59 1.370(9) .
C58 H58 0.9300 .
C59 C60 1.447(9) .
C59 H59 0.9300 .
C60 O6 1.319(6) .
C61 C62 1.353(10) .
C61 C66 1.471(11) .
C62 C63 1.410(10) .
C62 H62 0.9300 .
C63 C64 1.384(12) .
C63 H63 0.9300 .
C64 C65 1.373(11) .
C64 H64 0.9300 .
C65 C66 1.401(11) .
C65 H65 0.9300 .
C66 H66 0.9300 .
C67 C72 1.363(9) .
C67 C68 1.398(10) .
C68 C69 1.388(10) .
C68 H68 0.9300 .
C69 C70 1.308(12) .
C69 H69 0.9300 .
C70 C71 1.403(12) .
C70 H70 0.9300 .
C71 C72 1.361(10) .
C71 H71 0.9300 .
C72 H72 0.9300 .
C73 O7 1.292(6) .
C73 C78 1.392(9) .
C73 C74 1.470(10) .
C74 C75 1.413(10) .
C74 H74 0.9300 .
C75 C76 1.383(10) .
C75 H75 0.9300 .
C76 C77 1.346(9) .
C76 H76 0.9300 .
C77 C78 1.419(9) .
C77 H77 0.9300 .
C78 C79 1.415(10) .
C79 N7 1.277(7) .
C79 H79 0.9300 .
C80 C81 1.457(10) .
C80 N7 1.519(6) .
C80 H80A 0.9700 .
C80 H80B 0.9700 .
C81 N8 1.492(6) .
C81 H81A 0.9700 .
C81 H81B 0.9700 .
C82 N8 1.341(7) .
C82 C83 1.492(9) .
C82 H82 0.9300 .
C83 C88 1.382(9) .
C83 C84 1.444(10) .
C84 C85 1.351(10) .
C84 H84 0.9300 .
C85 C86 1.408(12) .
C85 H85 0.9300 .
C86 C87 1.324(11) .
C86 H86 0.9300 .
C87 C88 1.347(9) .
C87 H87 0.9300 .
C88 O8 1.352(7) .
C89 N9 1.141(7) .
C89 Ru2 2.067(7) 1_556
C90 N10 1.134(7) .
C90 Ru1 2.022(7) .
C91 N11 1.165(7) .
C91 Ru1 2.139(7) .
C92 N12 1.188(7) .
C92 Ru2 2.020(7) .
C93 O9 1.331(7) .
C93 C94 1.370(10) .
C93 C98 1.410(11) .
C94 C95 1.422(10) .
C94 H94 0.9300 .
C95 C96 1.405(10) .
C95 H95 0.9300 .
C96 C97 1.397(10) .
C96 H96 0.9300 .
C97 C98 1.399(11) .
C97 H97 0.9300 .
C98 C99 1.452(10) .
C99 N13 1.335(7) .
C99 H99 0.9300 .
C100 N13 1.397(7) .
C100 C101 1.544(11) .
C100 C109 1.561(11) .
C100 H100 0.9800 .
C101 N14 1.513(6) .
C101 C115 1.546(10) .
C101 H101 0.9800 .
C102 N14 1.288(7) .
C102 C103 1.452(10) .
C102 H102 0.9300 .
C103 C104 1.399(10) .
C103 C108 1.400(9) .
C104 C105 1.429(10) .
C104 H104 0.9300 .
C105 C106 1.332(10) .
C105 H105 0.9300 .
C106 C107 1.419(10) .
C106 H106 0.9300 .
C107 C108 1.357(9) .
C107 H107 0.9300 .
C108 O10 1.346(7) .
C109 C110 1.333(10) .
C109 C114 1.390(11) .
C110 C111 1.431(11) .
C110 H110 0.9300 .
C111 C112 1.375(12) .
C111 H111 0.9300 .
C112 C113 1.378(12) .
C112 H112 0.9300 .
C113 C114 1.476(11) .
C113 H113 0.9300 .
C114 H114 0.9300 .
C115 C116 1.336(11) .
C115 C120 1.341(12) .
C116 C117 1.309(11) .
C116 H116 0.9300 .
C117 C118 1.356(11) .
C117 H117 0.9300 .
C118 C119 1.374(12) .
C118 H118 0.9300 .
C119 C120 1.380(10) .
C119 H119 0.9300 .
C120 H120 0.9300 .
C121 O11 1.337(8) .
C121 C122 1.364(9) .
C121 C126 1.380(9) .
C122 C123 1.352(10) .
C122 H122 0.9300 .
C123 C124 1.389(10) .
C123 H123 0.9300 .
C124 C125 1.415(9) .
C124 H124 0.9300 .
C125 C126 1.365(9) .
C125 H125 0.9300 .
C126 C127 1.485(9) .
C127 N15 1.326(8) .
C127 H127 0.9300 .
C128 N15 1.403(8) .
C128 C129 1.490(10) .
C128 H12A 0.9700 .
C128 H12B 0.9700 .
C129 N16 1.431(9) .
C129 H12C 0.9700 .
C129 H12D 0.9700 .
C130 N16 1.348(9) .
C130 C131 1.431(10) .
C130 H130 0.9300 .
C131 C132 1.340(10) .
C131 C136 1.492(10) .
C132 C133 1.374(10) .
C132 H132 0.9300 .
C133 C134 1.389(11) .
C133 H133 0.9300 .
C134 C135 1.397(9) .
C134 H134 0.9300 .
C135 C136 1.378(9) .
C135 H135 0.9300 .
C136 O12 1.298(8) .
C137 O13 1.287(8) .
C137 C142 1.392(10) .
C137 C138 1.430(9) .
C138 C139 1.382(9) .
C138 H138 0.9300 .
C139 C140 1.369(9) .
C139 H139 0.9300 .
C140 C141 1.414(9) .
C140 H140 0.9300 .
C141 C142 1.363(10) .
C141 H141 0.9300 .
C142 C143 1.444(9) .
C143 N17 1.343(9) .
C143 H143 0.9300 .
C144 C153 1.486(10) .
C144 N17 1.489(8) .
C144 C145 1.503(10) .
C144 H144 0.9800 .
C145 N18 1.415(9) .
C145 C159 1.509(9) .
C145 H145 0.9800 .
C146 N18 1.350(9) .
C146 C147 1.413(9) .
C146 H146 0.9300 .
C147 C148 1.372(9) .
C147 C152 1.402(8) .
C148 C149 1.409(9) .
C148 H148 0.9300 .
C149 C150 1.381(9) .
C149 H149 0.9300 .
C150 C151 1.399(9) .
C150 H150 0.9300 .
C151 C152 1.379(8) .
C151 H151 0.9300 .
C152 O14 1.377(7) .
C153 C154 1.348(11) .
C153 C158 1.412(11) .
C154 C155 1.380(10) .
C154 H154 0.9300 .
C155 C156 1.364(11) .
C155 H155 0.9300 .
C156 C157 1.395(11) .
C156 H156 0.9300 .
C157 C158 1.454(10) .
C157 H157 0.9300 .
C158 H158 0.9300 .
C159 C160 1.360(10) .
C159 C164 1.385(9) .
C160 C161 1.379(10) .
C160 H160 0.9300 .
C161 C162 1.346(13) .
C161 H161 0.9300 .
C162 C163 1.429(13) .
C162 H162 0.9300 .
C163 C164 1.384(10) .
C163 H163 0.9300 .
C164 H164 0.9300 .
C165 O15 1.306(11) .
C165 C170 1.397(13) .
C165 C166 1.405(13) .
C166 C167 1.390(13) .
C166 H166 0.9300 .
C167 C168 1.372(14) .
C167 H167 0.9300 .
C168 C169 1.492(15) .
C168 H168 0.9300 .
C169 C170 1.319(14) .
C169 H169 0.9300 .
C170 C171 1.513(13) .
C171 N19 1.365(12) .
C171 H171 0.9300 .
C172 N19 1.440(10) .
C172 C173 1.452(12) .
C172 H17A 0.9700 .
C172 H17B 0.9700 .
C173 N20 1.492(11) .
C173 H17C 0.9700 .
C173 H17D 0.9700 .
C174 N20 1.283(11) .
C174 C175 1.507(12) .
C174 H174 0.9300 .
C175 C176 1.365(11) .
C175 C180 1.372(11) .
C176 C177 1.378(12) .
C176 H176 0.9300 .
C177 C178 1.473(13) .
C177 H177 0.9300 .
C178 C179 1.336(12) .
C178 H178 0.9300 .
C179 C180 1.403(12) .
C179 H179 0.9300 .
C180 O16 1.285(9) .
C181 N21 1.193(9) .
C181 Ru4 1.779(8) 1_556
C182 N22 1.159(9) .
C182 Ru3 2.042(7) .
C183 N23 1.139(9) .
C183 Ru3 2.060(7) .
C184 N24 1.127(10) .
C184 Ru4 2.471(9) .
Mn1 O1 1.991(5) .
Mn1 N2 2.013(5) .
Mn1 O2 2.062(5) .
Mn1 N1 2.064(6) .
Mn1 N9 2.268(6) .
Mn1 N10 2.309(6) .
Mn2 O5 1.971(5) .
Mn2 O6 2.013(4) .
Mn2 N5 2.025(5) .
Mn2 N6 2.038(6) .
Mn2 N11 2.251(5) .
Mn2 N12 2.298(6) .
Mn3 O14 1.840(5) .
Mn3 O13 1.906(4) .
Mn3 N18 2.008(6) .
Mn3 N17 2.014(5) .
Mn3 N23 2.333(6) .
Mn3 N24 2.345(7) .
Mn4 N14 1.983(6) .
Mn4 O10 1.987(5) .
Mn4 O9 1.994(5) .
Mn4 N13 2.043(5) .
Mn4 N21 2.230(6) .
Mn4 N22 2.292(6) .
N3 Ru1 2.078(6) .
N4 Ru1 2.016(5) .
N7 Ru2 2.001(6) .
N8 Ru2 2.037(5) .
N15 Ru3 2.025(6) .
N16 Ru3 2.115(6) .
N19 Ru4 1.901(8) .
N20 Ru4 2.089(8) .
O3 Ru1 2.045(4) .
O4 Ru1 2.073(4) .
O7 Ru2 2.061(5) .
O8 Ru2 2.008(4) .
O11 Ru3 2.065(5) .
O12 Ru3 2.034(4) .
O15 Ru4 2.014(6) .
O16 Ru4 2.251(6) .
Ru2 C89 2.067(7) 1_554
Ru4 C181 1.779(8) 1_554

loop_
_geom_torsion_atom_site_label_1
_geom_torsion_atom_site_label_2
_geom_torsion_atom_site_label_3
_geom_torsion_atom_site_label_4
_geom_torsion
_geom_torsion_site_symmetry_1
_geom_torsion_site_symmetry_4
O1 C1 C2 C3 -177.4(6) . .
C6 C1 C2 C3 -2.5(11) . .
C1 C2 C3 C4 4.3(12) . .
C2 C3 C4 C5 -3.0(13) . .
C3 C4 C5 C6 0.0(12) . .
O1 C1 C6 C7 -10.7(11) . .
C2 C1 C6 C7 174.8(7) . .
O1 C1 C6 C5 174.1(6) . .
C2 C1 C6 C5 -0.4(11) . .
C4 C5 C6 C7 -173.8(7) . .
C4 C5 C6 C1 1.7(11) . .
C1 C6 C7 N1 -0.2(12) . .
C5 C6 C7 N1 175.1(7) . .
N1 C8 C9 N2 -70.8(6) . .
C17 C8 C9 N2 168.0(6) . .
N1 C8 C9 C23 -179.4(6) . .
C17 C8 C9 C23 59.4(9) . .
N2 C10 C11 C16 3.5(13) . .
N2 C10 C11 C12 -171.0(7) . .
C16 C11 C12 C13 3.8(11) . .
C10 C11 C12 C13 178.7(7) . .
C11 C12 C13 C14 -2.5(11) . .
C12 C13 C14 C15 0.4(12) . .
C13 C14 C15 C16 0.3(14) . .
C14 C15 C16 O2 172.6(8) . .
C14 C15 C16 C11 1.1(13) . .
C12 C11 C16 O2 -174.4(6) . .
C10 C11 C16 O2 11.0(11) . .
C12 C11 C16 C15 -3.1(11) . .
C10 C11 C16 C15 -177.7(8) . .
N1 C8 C17 C22 -76.8(9) . .
C9 C8 C17 C22 39.9(10) . .
N1 C8 C17 C18 99.2(9) . .
C9 C8 C17 C18 -144.1(7) . .
C22 C17 C18 C19 -2.3(12) . .
C8 C17 C18 C19 -178.4(8) . .
C17 C18 C19 C20 0.4(13) . .
C18 C19 C20 C21 0.9(12) . .
C19 C20 C21 C22 -0.4(11) . .
C18 C17 C22 C21 2.9(12) . .
C8 C17 C22 C21 179.1(7) . .
C20 C21 C22 C17 -1.6(12) . .
N2 C9 C23 C28 -60.0(8) . .
C8 C9 C23 C28 45.7(10) . .
N2 C9 C23 C24 113.8(7) . .
C8 C9 C23 C24 -140.6(7) . .
C28 C23 C24 C25 -4.2(12) . .
C9 C23 C24 C25 -178.1(7) . .
C23 C24 C25 C26 2.4(12) . .
C24 C25 C26 C27 -0.4(13) . .
C25 C26 C27 C28 0.1(14) . .
C26 C27 C28 C23 -1.9(12) . .
C24 C23 C28 C27 3.9(12) . .
C9 C23 C28 C27 177.4(7) . .
O3 C29 C30 C31 179.2(7) . .
C34 C29 C30 C31 8.7(13) . .
C29 C30 C31 C32 -6.8(13) . .
C30 C31 C32 C33 1.7(12) . .
C31 C32 C33 C34 1.6(12) . .
O3 C29 C34 C35 12.0(13) . .
C30 C29 C34 C35 -179.2(8) . .
O3 C29 C34 C33 -174.0(7) . .
C30 C29 C34 C33 -5.2(12) . .
C32 C33 C34 C29 0.1(12) . .
C32 C33 C34 C35 175.0(7) . .
C29 C34 C35 N3 -4.6(13) . .
C33 C34 C35 N3 -178.8(7) . .
N3 C36 C37 N4 -52.3(6) . .
N4 C38 C39 C40 -177.3(5) . .
N4 C38 C39 C44 17.1(9) . .
C44 C39 C40 C41 -1.5(10) . .
C38 C39 C40 C41 -168.4(6) . .
C39 C40 C41 C42 1.4(12) . .
C40 C41 C42 C43 -1.1(12) . .
C41 C42 C43 C44 1.1(12) . .
C42 C43 C44 O4 175.1(6) . .
C42 C43 C44 C39 -1.2(10) . .
C40 C39 C44 O4 -174.7(5) . .
C38 C39 C44 O4 -10.1(10) . .
C40 C39 C44 C43 1.4(9) . .
C38 C39 C44 C43 166.0(6) . .
O5 C45 C46 C47 -179.9(6) . .
C50 C45 C46 C47 -2.9(11) . .
C45 C46 C47 C48 0.9(11) . .
C46 C47 C48 C49 -2.3(12) . .
C47 C48 C49 C50 5.4(12) . .
O5 C45 C50 C49 -176.9(6) . .
C46 C45 C50 C49 6.2(11) . .
O5 C45 C50 C51 -5.5(11) . .
C46 C45 C50 C51 177.6(7) . .
C48 C49 C50 C45 -7.2(11) . .
C48 C49 C50 C51 -179.4(7) . .
C45 C50 C51 N5 7.2(12) . .
C49 C50 C51 N5 178.9(7) . .
N5 C52 C53 N6 -46.2(7) . .
C61 C52 C53 N6 -175.8(5) . .
N5 C52 C53 C67 -166.6(5) . .
C61 C52 C53 C67 63.8(8) . .
N6 C54 C55 C60 4.9(11) . .
N6 C54 C55 C56 -177.0(6) . .
C60 C55 C56 C57 -0.5(11) . .
C54 C55 C56 C57 -178.6(7) . .
C55 C56 C57 C58 1.1(11) . .
C56 C57 C58 C59 0.4(11) . .
C57 C58 C59 C60 -2.4(10) . .
C56 C55 C60 O6 177.7(6) . .
C54 C55 C60 O6 -4.2(10) . .
C56 C55 C60 C59 -1.4(10) . .
C54 C55 C60 C59 176.7(6) . .
C58 C59 C60 O6 -176.3(5) . .
C58 C59 C60 C55 2.9(9) . .
N5 C52 C61 C62 104.0(8) . .
C53 C52 C61 C62 -128.9(7) . .
N5 C52 C61 C66 -79.7(8) . .
C53 C52 C61 C66 47.4(9) . .
C66 C61 C62 C63 5.4(10) . .
C52 C61 C62 C63 -178.3(6) . .
C61 C62 C63 C64 -4.4(11) . .
C62 C63 C64 C65 3.0(12) . .
C63 C64 C65 C66 -2.7(12) . .
C64 C65 C66 C61 3.4(11) . .
C62 C61 C66 C65 -5.0(10) . .
C52 C61 C66 C65 178.8(6) . .
N6 C53 C67 C72 110.7(7) . .
C52 C53 C67 C72 -131.1(7) . .
N6 C53 C67 C68 -71.6(8) . .
C52 C53 C67 C68 46.5(9) . .
C72 C67 C68 C69 -2.0(10) . .
C53 C67 C68 C69 -179.7(6) . .
C67 C68 C69 C70 -2.2(10) . .
C68 C69 C70 C71 8.5(11) . .
C69 C70 C71 C72 -9.6(11) . .
C70 C71 C72 C67 4.9(11) . .
C68 C67 C72 C71 0.4(11) . .
C53 C67 C72 C71 178.2(7) . .
O7 C73 C74 C75 -178.5(6) . .
C78 C73 C74 C75 -1.4(11) . .
C73 C74 C75 C76 -1.5(11) . .
C74 C75 C76 C77 0.9(12) . .
C75 C76 C77 C78 2.7(12) . .
O7 C73 C78 C79 -6.0(12) . .
C74 C73 C78 C79 177.6(7) . .
O7 C73 C78 C77 -178.9(6) . .
C74 C73 C78 C77 4.7(10) . .
C76 C77 C78 C73 -5.5(11) . .
C76 C77 C78 C79 -178.1(7) . .
C73 C78 C79 N7 16.3(12) . .
C77 C78 C79 N7 -171.4(6) . .
N7 C80 C81 N8 -41.7(6) . .
N8 C82 C83 C88 17.9(12) . .
N8 C82 C83 C84 -171.6(6) . .
C88 C83 C84 C85 5.1(11) . .
C82 C83 C84 C85 -166.8(7) . .
C83 C84 C85 C86 -1.9(12) . .
C84 C85 C86 C87 -3.9(13) . .
C85 C86 C87 C88 6.7(13) . .
C86 C87 C88 O8 177.2(8) . .
C86 C87 C88 C83 -3.5(13) . .
C84 C83 C88 C87 -2.7(11) . .
C82 C83 C88 C87 167.1(8) . .
C84 C83 C88 O8 176.5(6) . .
C82 C83 C88 O8 -13.7(13) . .
O9 C93 C94 C95 174.7(6) . .
C98 C93 C94 C95 -3.5(11) . .
C93 C94 C95 C96 2.0(11) . .
C94 C95 C96 C97 -0.5(11) . .
C95 C96 C97 C98 0.6(12) . .
C96 C97 C98 C93 -2.0(12) . .
C96 C97 C98 C99 -172.8(7) . .
O9 C93 C98 C97 -174.7(7) . .
C94 C93 C98 C97 3.4(12) . .
O9 C93 C98 C99 -4.7(12) . .
C94 C93 C98 C99 173.4(7) . .
C97 C98 C99 N13 -180.0(7) . .
C93 C98 C99 N13 9.6(12) . .
N13 C100 C101 N14 -42.7(7) . .
C109 C100 C101 N14 -158.9(5) . .
N13 C100 C101 C115 -164.3(6) . .
C109 C100 C101 C115 79.5(7) . .
N14 C102 C103 C104 -177.2(6) . .
N14 C102 C103 C108 6.9(12) . .
C108 C103 C104 C105 4.7(10) . .
C102 C103 C104 C105 -171.6(7) . .
C103 C104 C105 C106 -5.8(12) . .
C104 C105 C106 C107 2.7(12) . .
C105 C106 C107 C108 1.3(12) . .
C106 C107 C108 O10 177.0(6) . .
C106 C107 C108 C103 -2.3(11) . .
C104 C103 C108 O10 180.0(6) . .
C102 C103 C108 O10 -4.2(10) . .
C104 C103 C108 C107 -0.8(10) . .
C102 C103 C108 C107 175.0(7) . .
N13 C100 C109 C110 132.1(8) . .
C101 C100 C109 C110 -110.9(8) . .
N13 C100 C109 C114 -46.1(9) . .
C101 C100 C109 C114 70.9(8) . .
C114 C109 C110 C111 -0.1(13) . .
C100 C109 C110 C111 -178.2(8) . .
C109 C110 C111 C112 -0.3(13) . .
C110 C111 C112 C113 -1.1(14) . .
C111 C112 C113 C114 2.8(13) . .
C110 C109 C114 C113 1.8(12) . .
C100 C109 C114 C113 -179.9(7) . .
C112 C113 C114 C109 -3.0(12) . .
N14 C101 C115 C116 -63.7(9) . .
C100 C101 C115 C116 58.9(9) . .
N14 C101 C115 C120 115.0(8) . .
C100 C101 C115 C120 -122.4(8) . .
C120 C115 C116 C117 -9.0(14) . .
C101 C115 C116 C117 169.6(8) . .
C115 C116 C117 C118 18.7(14) . .
C116 C117 C118 C119 -18.7(15) . .
C117 C118 C119 C120 6.8(15) . .
C116 C115 C120 C119 -3.1(14) . .
C101 C115 C120 C119 178.4(8) . .
C118 C119 C120 C115 4.0(14) . .
O11 C121 C122 C123 179.8(7) . .
C126 C121 C122 C123 -4.2(11) . .
C121 C122 C123 C124 -0.2(12) . .
C122 C123 C124 C125 2.0(12) . .
C123 C124 C125 C126 0.5(11) . .
C124 C125 C126 C121 -4.7(10) . .
C124 C125 C126 C127 173.6(6) . .
O11 C121 C126 C125 -178.0(7) . .
C122 C121 C126 C125 6.7(11) . .
O11 C121 C126 C127 4.1(12) . .
C122 C121 C126 C127 -171.2(7) . .
C125 C126 C127 N15 165.8(6) . .
C121 C126 C127 N15 -16.2(11) . .
N15 C128 C129 N16 51.4(8) . .
N16 C130 C131 C132 -175.1(7) . .
N16 C130 C131 C136 0.2(14) . .
C130 C131 C132 C133 175.6(7) . .
C136 C131 C132 C133 -0.4(12) . .
C131 C132 C133 C134 1.4(13) . .
C132 C133 C134 C135 -5.5(12) . .
C133 C134 C135 C136 8.3(12) . .
C134 C135 C136 O12 -175.4(7) . .
C134 C135 C136 C131 -7.4(11) . .
C132 C131 C136 O12 172.0(7) . .
C130 C131 C136 O12 -3.4(12) . .
C132 C131 C136 C135 3.6(11) . .
C130 C131 C136 C135 -171.8(8) . .
O13 C137 C138 C139 -173.2(7) . .
C142 C137 C138 C139 -2.0(10) . .
C137 C138 C139 C140 4.1(11) . .
C138 C139 C140 C141 -4.8(11) . .
C139 C140 C141 C142 3.5(11) . .
C140 C141 C142 C137 -1.5(11) . .
C140 C141 C142 C143 -178.9(6) . .
O13 C137 C142 C141 170.4(8) . .
C138 C137 C142 C141 0.8(11) . .
O13 C137 C142 C143 -12.3(12) . .
C138 C137 C142 C143 178.1(6) . .
C141 C142 C143 N17 -168.9(7) . .
C137 C142 C143 N17 13.6(11) . .
C153 C144 C145 N18 -175.3(7) . .
N17 C144 C145 N18 -44.3(8) . .
C153 C144 C145 C159 48.6(11) . .
N17 C144 C145 C159 179.6(6) . .
N18 C146 C147 C148 -169.5(7) . .
N18 C146 C147 C152 15.7(12) . .
C152 C147 C148 C149 1.5(10) . .
C146 C147 C148 C149 -173.4(6) . .
C147 C148 C149 C150 -2.4(10) . .
C148 C149 C150 C151 2.7(11) . .
C149 C150 C151 C152 -2.2(10) . .
C150 C151 C152 O14 179.8(6) . .
C150 C151 C152 C147 1.4(10) . .
C148 C147 C152 O14 -179.3(6) . .
C146 C147 C152 O14 -4.6(10) . .
C148 C147 C152 C151 -1.0(10) . .
C146 C147 C152 C151 173.7(6) . .
N17 C144 C153 C154 102.8(8) . .
C145 C144 C153 C154 -129.8(9) . .
N17 C144 C153 C158 -71.2(9) . .
C145 C144 C153 C158 56.1(10) . .
C158 C153 C154 C155 -2.4(12) . .
C144 C153 C154 C155 -176.4(7) . .
C153 C154 C155 C156 -0.4(12) . .
C154 C155 C156 C157 -1.0(11) . .
C155 C156 C157 C158 4.9(11) . .
C154 C153 C158 C157 6.5(11) . .
C144 C153 C158 C157 -179.2(6) . .
C156 C157 C158 C153 -7.6(10) . .
N18 C145 C159 C160 104.5(8) . .
C144 C145 C159 C160 -120.0(8) . .
N18 C145 C159 C164 -77.6(8) . .
C144 C145 C159 C164 57.8(8) . .
C164 C159 C160 C161 -0.3(10) . .
C145 C159 C160 C161 177.5(7) . .
C159 C160 C161 C162 0.8(12) . .
C160 C161 C162 C163 0.2(13) . .
C161 C162 C163 C164 -1.6(11) . .
C162 C163 C164 C159 2.1(11) . .
C160 C159 C164 C163 -1.2(10) . .
C145 C159 C164 C163 -179.2(6) . .
O15 C165 C166 C167 177.8(10) . .
C170 C165 C166 C167 0.8(16) . .
C165 C166 C167 C168 1.8(19) . .
C166 C167 C168 C169 -2.4(19) . .
C167 C168 C169 C170 0.5(17) . .
C168 C169 C170 C165 2(2) . .
C168 C169 C170 C171 -173.8(10) . .
O15 C165 C170 C169 -179.7(12) . .
C166 C165 C170 C169 -3(2) . .
O15 C165 C170 C171 -4.7(19) . .
C166 C165 C170 C171 172.2(10) . .
C169 C170 C171 N19 178.8(11) . .
C165 C170 C171 N19 2.9(18) . .
N19 C172 C173 N20 58.0(10) . .
N20 C174 C175 C176 -175.8(9) . .
N20 C174 C175 C180 9.6(13) . .
C180 C175 C176 C177 2.4(14) . .
C174 C175 C176 C177 -172.2(8) . .
C175 C176 C177 C178 -3.0(13) . .
C176 C177 C178 C179 4.6(13) . .
C177 C178 C179 C180 -5.7(15) . .
C176 C175 C180 O16 173.1(8) . .
C174 C175 C180 O16 -12.2(13) . .
C176 C175 C180 C179 -2.9(13) . .
C174 C175 C180 C179 171.8(8) . .
C178 C179 C180 O16 -171.7(9) . .
C178 C179 C180 C175 4.8(14) . .
C6 C7 N1 C8 -175.7(7) . .
C6 C7 N1 Mn1 -5.9(9) . .
C17 C8 N1 C7 -12.1(9) . .
C9 C8 N1 C7 -134.8(6) . .
C17 C8 N1 Mn1 176.5(5) . .
C9 C8 N1 Mn1 53.8(6) . .
O1 Mn1 N1 C7 14.5(5) . .
N2 Mn1 N1 C7 168.4(5) . .
O2 Mn1 N1 C7 -178(100) . .
N9 Mn1 N1 C7 -101.1(5) . .
N10 Mn1 N1 C7 83.1(5) . .
O1 Mn1 N1 C8 -173.2(3) . .
N2 Mn1 N1 C8 -19.3(3) . .
O2 Mn1 N1 C8 -6(3) . .
N9 Mn1 N1 C8 71.2(3) . .
N10 Mn1 N1 C8 -104.6(3) . .
C11 C10 N2 C9 -165.5(7) . .
C11 C10 N2 Mn1 -4.7(10) . .
C23 C9 N2 C10 -30.9(8) . .
C8 C9 N2 C10 -145.5(6) . .
C23 C9 N2 Mn1 166.8(4) . .
C8 C9 N2 Mn1 52.1(5) . .
O1 Mn1 N2 C10 -112.1(5) . .
O2 Mn1 N2 C10 -3.4(4) . .
N1 Mn1 N2 C10 175.4(4) . .
N9 Mn1 N2 C10 88.0(4) . .
N10 Mn1 N2 C10 -96.2(4) . .
O1 Mn1 N2 C9 52.9(6) . .
O2 Mn1 N2 C9 161.6(3) . .
N1 Mn1 N2 C9 -19.5(3) . .
N9 Mn1 N2 C9 -107.0(3) . .
N10 Mn1 N2 C9 68.9(3) . .
C34 C35 N3 C36 -171.6(6) . .
C34 C35 N3 Ru1 6.0(9) . .
C37 C36 N3 C35 -144.8(6) . .
C37 C36 N3 Ru1 37.4(6) . .
C39 C38 N4 C37 -172.9(5) . .
C39 C38 N4 Ru1 0.2(7) . .
C36 C37 N4 C38 -142.6(5) . .
C36 C37 N4 Ru1 43.1(5) . .
C50 C51 N5 C52 -175.6(7) . .
C50 C51 N5 Mn2 -6.2(10) . .
C53 C52 N5 C51 -158.6(6) . .
C61 C52 N5 C51 -35.3(9) . .
C53 C52 N5 Mn2 30.3(7) . .
C61 C52 N5 Mn2 153.6(5) . .
O5 Mn2 N5 C51 3.4(5) . .
O6 Mn2 N5 C51 -135(3) . .
N6 Mn2 N5 C51 -176.4(5) . .
N11 Mn2 N5 C51 -88.8(5) . .
N12 Mn2 N5 C51 98.1(5) . .
O5 Mn2 N5 C52 174.0(4) . .
O6 Mn2 N5 C52 35(4) . .
N6 Mn2 N5 C52 -5.8(4) . .
N11 Mn2 N5 C52 81.8(4) . .
N12 Mn2 N5 C52 -91.3(4) . .
C55 C54 N6 C53 -162.2(7) . .
C55 C54 N6 Mn2 -0.9(8) . .
C52 C53 N6 C54 -158.4(5) . .
C67 C53 N6 C54 -34.1(7) . .
C52 C53 N6 Mn2 39.2(6) . .
C67 C53 N6 Mn2 163.5(4) . .
O5 Mn2 N6 C54 173(2) . .
O6 Mn2 N6 C54 -2.3(4) . .
N5 Mn2 N6 C54 175.2(4) . .
N11 Mn2 N6 C54 85.8(4) . .
N12 Mn2 N6 C54 -90.0(4) . .
O5 Mn2 N6 C53 -22(3) . .
O6 Mn2 N6 C53 162.4(3) . .
N5 Mn2 N6 C53 -20.1(3) . .
N11 Mn2 N6 C53 -109.6(3) . .
N12 Mn2 N6 C53 74.7(3) . .
C78 C79 N7 C80 179.1(7) . .
C78 C79 N7 Ru2 2.4(10) . .
C81 C80 N7 C79 -141.4(6) . .
C81 C80 N7 Ru2 35.7(6) . .
C83 C82 N8 C81 -178.3(6) . .
C83 C82 N8 Ru2 1.1(8) . .
C80 C81 N8 C82 -149.5(5) . .
C80 C81 N8 Ru2 31.1(6) . .
Ru2 C89 N9 Mn1 -24(5) 1_556 .
O1 Mn1 N9 C89 111(3) . .
N2 Mn1 N9 C89 -79(3) . .
O2 Mn1 N9 C89 13(3) . .
N1 Mn1 N9 C89 -162(3) . .
N10 Mn1 N9 C89 -120(3) . .
Ru1 C90 N10 Mn1 -14(7) . .
O1 Mn1 N10 C90 33.3(16) . .
N2 Mn1 N10 C90 -138.9(17) . .
O2 Mn1 N10 C90 129.6(17) . .
N1 Mn1 N10 C90 -55.4(17) . .
N9 Mn1 N10 C90 -98(2) . .
Ru1 C91 N11 Mn2 -8(4) . .
O5 Mn2 N11 C91 -47.0(8) . .
O6 Mn2 N11 C91 -140.0(8) . .
N5 Mn2 N11 C91 42.7(8) . .
N6 Mn2 N11 C91 127.5(8) . .
N12 Mn2 N11 C91 160.5(12) . .
Ru2 C92 N12 Mn2 -99(20) . .
O5 Mn2 N12 C92 -141.1(8) . .
O6 Mn2 N12 C92 -48.2(8) . .
N5 Mn2 N12 C92 128.8(8) . .
N6 Mn2 N12 C92 44.4(8) . .
N11 Mn2 N12 C92 11(2) . .
C98 C99 N13 C100 -164.9(7) . .
C98 C99 N13 Mn4 -10.1(8) . .
C101 C100 N13 C99 -169.3(5) . .
C109 C100 N13 C99 -56.8(8) . .
C101 C100 N13 Mn4 33.9(6) . .
C109 C100 N13 Mn4 146.4(5) . .
N14 Mn4 N13 C99 -172.9(4) . .
O10 Mn4 N13 C99 133.6(15) . .
O9 Mn4 N13 C99 5.6(4) . .
N21 Mn4 N13 C99 -84.8(4) . .
N22 Mn4 N13 C99 99.3(4) . .
N14 Mn4 N13 C100 -14.5(4) . .
O10 Mn4 N13 C100 -68.0(17) . .
O9 Mn4 N13 C100 164.0(4) . .
N21 Mn4 N13 C100 73.6(4) . .
N22 Mn4 N13 C100 -102.3(4) . .
C103 C102 N14 C101 -171.6(6) . .
C103 C102 N14 Mn4 3.2(9) . .
C100 C101 N14 C102 -154.9(6) . .
C115 C101 N14 C102 -32.4(8) . .
C100 C101 N14 Mn4 29.3(6) . .
C115 C101 N14 Mn4 151.8(5) . .
O10 Mn4 N14 C102 -10.3(5) . .
O9 Mn4 N14 C102 115(7) . .
N13 Mn4 N14 C102 175.5(5) . .
N21 Mn4 N14 C102 87.0(5) . .
N22 Mn4 N14 C102 -98.1(5) . .
O10 Mn4 N14 C101 165.1(4) . .
O9 Mn4 N14 C101 -69(7) . .
N13 Mn4 N14 C101 -9.0(3) . .
N21 Mn4 N14 C101 -97.5(4) . .
N22 Mn4 N14 C101 77.3(3) . .
C126 C127 N15 C128 174.8(6) . .
C126 C127 N15 Ru3 2.3(9) . .
C129 C128 N15 C127 142.7(7) . .
C129 C128 N15 Ru3 -44.0(7) . .
C131 C130 N16 C129 -178.6(8) . .
C131 C130 N16 Ru3 -15.5(10) . .
C128 C129 N16 C130 128.2(8) . .
C128 C129 N16 Ru3 -35.7(8) . .
C142 C143 N17 C144 -176.1(7) . .
C142 C143 N17 Mn3 1.8(10) . .
C153 C144 N17 C143 -2.9(10) . .
C145 C144 N17 C143 -142.2(7) . .
C153 C144 N17 Mn3 179.0(5) . .
C145 C144 N17 Mn3 39.7(7) . .
O14 Mn3 N17 C143 162(2) . .
O13 Mn3 N17 C143 -13.5(6) . .
N18 Mn3 N17 C143 160.9(6) . .
N23 Mn3 N17 C143 -108.8(6) . .
N24 Mn3 N17 C143 73.4(6) . .
O14 Mn3 N17 C144 -20(3) . .
O13 Mn3 N17 C144 164.6(5) . .
N18 Mn3 N17 C144 -21.0(5) . .
N23 Mn3 N17 C144 69.3(5) . .
N24 Mn3 N17 C144 -108.5(5) . .
C147 C146 N18 C145 171.7(7) . .
C147 C146 N18 Mn3 -9.3(11) . .
C144 C145 N18 C146 -150.9(7) . .
C159 C145 N18 C146 -13.6(11) . .
C144 C145 N18 Mn3 30.1(8) . .
C159 C145 N18 Mn3 167.4(5) . .
O14 Mn3 N18 C146 -4.0(6) . .
O13 Mn3 N18 C146 -148.4(12) . .
N17 Mn3 N18 C146 175.9(6) . .
N23 Mn3 N18 C146 87.8(6) . .
N24 Mn3 N18 C146 -93.7(6) . .
O14 Mn3 N18 C145 175.1(5) . .
O13 Mn3 N18 C145 30.6(17) . .
N17 Mn3 N18 C145 -5.0(5) . .
N23 Mn3 N18 C145 -93.1(5) . .
N24 Mn3 N18 C145 85.4(5) . .
C170 C171 N19 C172 160.6(10) . .
C170 C171 N19 Ru4 -2.9(15) . .
C173 C172 N19 C171 148.8(10) . .
C173 C172 N19 Ru4 -45.3(9) . .
C175 C174 N20 C173 160.0(8) . .
C175 C174 N20 Ru4 -22.6(14) . .
C172 C173 N20 C174 139.4(9) . .
C172 C173 N20 Ru4 -38.5(7) . .
Ru4 C181 N21 Mn4 58(3) 1_556 .
N14 Mn4 N21 C181 143.0(17) . .
O10 Mn4 N21 C181 -127.8(17) . .
O9 Mn4 N21 C181 -36.1(17) . .
N13 Mn4 N21 C181 56.8(17) . .
N22 Mn4 N21 C181 94(2) . .
Ru3 C182 N22 Mn4 124(9) . .
N14 Mn4 N22 C182 65.5(12) . .
O10 Mn4 N22 C182 -24.0(12) . .
O9 Mn4 N22 C182 -115.4(12) . .
N13 Mn4 N22 C182 151.9(12) . .
N21 Mn4 N22 C182 115(2) . .
Ru3 C183 N23 Mn3 -25(6) . .
O14 Mn3 N23 C183 46.9(15) . .
O13 Mn3 N23 C183 140.8(15) . .
N18 Mn3 N23 C183 -47.3(15) . .
N17 Mn3 N23 C183 -128.0(15) . .
N24 Mn3 N23 C183 -79(5) . .
Ru4 C184 N24 Mn3 -63(10) . .
O14 Mn3 N24 C184 170(9) . .
O13 Mn3 N24 C184 76(9) . .
N18 Mn3 N24 C184 -96(9) . .
N17 Mn3 N24 C184 -15(9) . .
N23 Mn3 N24 C184 -64(11) . .
C2 C1 O1 Mn1 -157.6(4) . .
C6 C1 O1 Mn1 27.6(9) . .
N2 Mn1 O1 C1 -96.6(5) . .
O2 Mn1 O1 C1 155.9(4) . .
N1 Mn1 O1 C1 -25.3(4) . .
N9 Mn1 O1 C1 61.0(4) . .
N10 Mn1 O1 C1 -113.7(4) . .
C15 C16 O2 Mn1 165.9(5) . .
C11 C16 O2 Mn1 -22.5(8) . .
O1 Mn1 O2 C16 171.5(4) . .
N2 Mn1 O2 C16 17.6(5) . .
N1 Mn1 O2 C16 5(3) . .
N9 Mn1 O2 C16 -72.6(4) . .
N10 Mn1 O2 C16 102.8(4) . .
C34 C29 O3 Ru1 -18.5(9) . .
C30 C29 O3 Ru1 171.7(5) . .
C43 C44 O4 Ru1 171.1(4) . .
C39 C44 O4 Ru1 -12.9(8) . .
C50 C45 O5 Mn2 3.6(8) . .
C46 C45 O5 Mn2 -179.4(4) . .
O6 Mn2 O5 C45 175.4(4) . .
N5 Mn2 O5 C45 -2.1(4) . .
N6 Mn2 O5 C45 0(3) . .
N11 Mn2 O5 C45 87.1(4) . .
N12 Mn2 O5 C45 -96.5(4) . .
C55 C60 O6 Mn2 0.1(8) . .
C59 C60 O6 Mn2 179.3(3) . .
O5 Mn2 O6 C60 -176.7(4) . .
N5 Mn2 O6 C60 -38(4) . .
N6 Mn2 O6 C60 2.9(4) . .
N11 Mn2 O6 C60 -84.6(4) . .
N12 Mn2 O6 C60 88.7(4) . .
C78 C73 O7 Ru2 -19.3(9) . .
C74 C73 O7 Ru2 157.4(4) . .
C87 C88 O8 Ru2 170.2(5) . .
C83 C88 O8 Ru2 -9.1(8) . .
C94 C93 O9 Mn4 -175.8(4) . .
C98 C93 O9 Mn4 2.3(10) . .
N14 Mn4 O9 C93 58(7) . .
O10 Mn4 O9 C93 -176.7(5) . .
N13 Mn4 O9 C93 -2.4(5) . .
N21 Mn4 O9 C93 85.9(5) . .
N22 Mn4 O9 C93 -88.8(5) . .
C107 C108 O10 Mn4 172.4(4) . .
C103 C108 O10 Mn4 -8.4(8) . .
N14 Mn4 O10 C108 13.2(4) . .
O9 Mn4 O10 C108 -165.4(4) . .
N13 Mn4 O10 C108 66.6(18) . .
N21 Mn4 O10 C108 -74.7(4) . .
N22 Mn4 O10 C108 100.8(4) . .
C122 C121 O11 Ru3 -166.0(5) . .
C126 C121 O11 Ru3 18.3(9) . .
C135 C136 O12 Ru3 -166.5(5) . .
C131 C136 O12 Ru3 24.8(9) . .
C142 C137 O13 Mn3 -5.5(11) . .
C138 C137 O13 Mn3 164.1(5) . .
O14 Mn3 O13 C137 -164.0(6) . .
N18 Mn3 O13 C137 -19.5(16) . .
N17 Mn3 O13 C137 15.6(6) . .
N23 Mn3 O13 C137 103.9(6) . .
N24 Mn3 O13 C137 -74.3(6) . .
C151 C152 O14 Mn3 169.9(4) . .
C147 C152 O14 Mn3 -11.7(9) . .
O13 Mn3 O14 C152 -171.8(5) . .
N18 Mn3 O14 C152 13.9(6) . .
N17 Mn3 O14 C152 13(3) . .
N23 Mn3 O14 C152 -76.3(5) . .
N24 Mn3 O14 C152 101.4(5) . .
C170 C165 O15 Ru4 6.3(16) . .
C166 C165 O15 Ru4 -170.6(7) . .
C175 C180 O16 Ru4 25.6(13) . .
C179 C180 O16 Ru4 -158.3(6) . .
C38 N4 Ru1 C90 -105.9(4) . .
C37 N4 Ru1 C90 67.6(3) . .
C38 N4 Ru1 O3 115(2) . .
C37 N4 Ru1 O3 -72(2) . .
C38 N4 Ru1 O4 -14.3(4) . .
C37 N4 Ru1 O4 159.1(3) . .
C38 N4 Ru1 N3 165.9(5) . .
C37 N4 Ru1 N3 -20.7(3) . .
C38 N4 Ru1 C91 78.1(4) . .
C37 N4 Ru1 C91 -108.5(3) . .
N10 C90 Ru1 N4 -49(6) . .
N10 C90 Ru1 O3 128(6) . .
N10 C90 Ru1 O4 -138(6) . .
N10 C90 Ru1 N3 31(6) . .
N10 C90 Ru1 C91 33(9) . .
C29 O3 Ru1 N4 66(2) . .
C29 O3 Ru1 C90 -73.4(4) . .
C29 O3 Ru1 O4 -165.2(4) . .
C29 O3 Ru1 N3 15.4(4) . .
C29 O3 Ru1 C91 102.7(4) . .
C44 O4 Ru1 N4 20.7(4) . .
C44 O4 Ru1 C90 111.5(4) . .
C44 O4 Ru1 O3 -155.3(4) . .
C44 O4 Ru1 N3 21.4(15) . .
C44 O4 Ru1 C91 -67.9(4) . .
C35 N3 Ru1 N4 174.2(5) . .
C36 N3 Ru1 N4 -7.5(3) . .
C35 N3 Ru1 C90 83.2(4) . .
C36 N3 Ru1 C90 -98.6(4) . .
C35 N3 Ru1 O3 -9.8(4) . .
C36 N3 Ru1 O3 168.5(3) . .
C35 N3 Ru1 O4 173.5(10) . .
C36 N3 Ru1 O4 -8.3(15) . .
C35 N3 Ru1 C91 -96.7(4) . .
C36 N3 Ru1 C91 81.5(4) . .
N11 C91 Ru1 N4 102(4) . .
N11 C91 Ru1 C90 20(6) . .
N11 C91 Ru1 O3 -75(4) . .
N11 C91 Ru1 O4 -170(3) . .
N11 C91 Ru1 N3 21(3) . .
C79 N7 Ru2 O8 124(2) . .
C80 N7 Ru2 O8 -53(2) . .
C79 N7 Ru2 C92 72.7(4) . .
C80 N7 Ru2 C92 -104.5(4) . .
C79 N7 Ru2 N8 165.6(5) . .
C80 N7 Ru2 N8 -11.6(3) . .
C79 N7 Ru2 O7 -19.7(5) . .
C80 N7 Ru2 O7 163.1(3) . .
C79 N7 Ru2 C89 -110.2(5) . 1_554
C80 N7 Ru2 C89 72.6(4) . 1_554
C88 O8 Ru2 N7 59(2) . .
C88 O8 Ru2 C92 111.3(4) . .
C88 O8 Ru2 N8 18.7(4) . .
C88 O8 Ru2 O7 -156.7(4) . .
C88 O8 Ru2 C89 -66.2(4) . 1_554
N12 C92 Ru2 N7 -180(100) . .
N12 C92 Ru2 O8 5(20) . .
N12 C92 Ru2 N8 100(20) . .
N12 C92 Ru2 O7 -90(20) . .
N12 C92 Ru2 C89 39(22) . 1_554
C82 N8 Ru2 N7 168.9(5) . .
C81 N8 Ru2 N7 -11.7(4) . .
C82 N8 Ru2 O8 -15.1(5) . .
C81 N8 Ru2 O8 164.3(4) . .
C82 N8 Ru2 C92 -100.7(4) . .
C81 N8 Ru2 C92 78.7(4) . .
C82 N8 Ru2 O7 140.5(9) . .
C81 N8 Ru2 O7 -40.2(13) . .
C82 N8 Ru2 C89 75.4(4) . 1_554
C81 N8 Ru2 C89 -105.2(4) . 1_554
C73 O7 Ru2 N7 26.9(4) . .
C73 O7 Ru2 O8 -149.5(4) . .
C73 O7 Ru2 C92 -63.9(4) . .
C73 O7 Ru2 N8 55.0(13) . .
C73 O7 Ru2 C89 119.6(4) . 1_554
C127 N15 Ru3 O12 -153.6(12) . .
C128 N15 Ru3 O12 33.7(17) . .
C127 N15 Ru3 C182 104.4(6) . .
C128 N15 Ru3 C182 -68.3(5) . .
C127 N15 Ru3 C183 -76.7(6) . .
C128 N15 Ru3 C183 110.6(5) . .
C127 N15 Ru3 O11 13.0(6) . .
C128 N15 Ru3 O11 -159.7(4) . .
C127 N15 Ru3 N16 -166.7(6) . .
C128 N15 Ru3 N16 20.6(4) . .
C136 O12 Ru3 N15 -45.1(17) . .
C136 O12 Ru3 C182 56.9(6) . .
C136 O12 Ru3 C183 -122.5(6) . .
C136 O12 Ru3 O11 148.3(6) . .
C136 O12 Ru3 N16 -32.3(6) . .
N22 C182 Ru3 N15 -46(10) . .
N22 C182 Ru3 O12 143(10) . .
N22 C182 Ru3 C183 152(8) . .
N22 C182 Ru3 O11 47(10) . .
N22 C182 Ru3 N16 -125(10) . .
N23 C183 Ru3 N15 -52(5) . .
N23 C183 Ru3 O12 119(5) . .
N23 C183 Ru3 C182 109(6) . .
N23 C183 Ru3 O11 -146(5) . .
N23 C183 Ru3 N16 27(5) . .
C121 O11 Ru3 N15 -22.5(5) . .
C121 O11 Ru3 O12 155.3(5) . .
C121 O11 Ru3 C182 -113.7(5) . .
C121 O11 Ru3 C183 69.6(5) . .
C121 O11 Ru3 N16 -20.2(19) . .
C130 N16 Ru3 N15 -157.7(6) . .
C129 N16 Ru3 N15 9.2(5) . .
C130 N16 Ru3 O12 24.4(5) . .
C129 N16 Ru3 O12 -168.7(5) . .
C130 N16 Ru3 C182 -66.4(5) . .
C129 N16 Ru3 C182 100.4(5) . .
C130 N16 Ru3 C183 110.3(5) . .
C129 N16 Ru3 C183 -82.9(5) . .
C130 N16 Ru3 O11 -160.0(14) . .
C129 N16 Ru3 O11 6.8(19) . .
C171 N19 Ru4 C181 -68.2(9) . 1_554
C172 N19 Ru4 C181 125.7(7) . 1_554
C171 N19 Ru4 O15 3.3(9) . .
C172 N19 Ru4 O15 -162.7(6) . .
C171 N19 Ru4 N20 -176.7(9) . .
C172 N19 Ru4 N20 17.3(6) . .
C171 N19 Ru4 O16 -139.9(10) . .
C172 N19 Ru4 O16 54.1(14) . .
C171 N19 Ru4 C184 83.1(9) . .
C172 N19 Ru4 C184 -83.0(6) . .
C165 O15 Ru4 C181 69.6(8) . 1_554
C165 O15 Ru4 N19 -5.1(8) . .
C165 O15 Ru4 N20 175(82) . .
C165 O15 Ru4 O16 165.1(8) . .
C165 O15 Ru4 C184 -93.2(8) . .
C174 N20 Ru4 C181 118.4(8) . 1_554
C173 N20 Ru4 C181 -63.7(6) . 1_554
C174 N20 Ru4 N19 -166.1(9) . .
C173 N20 Ru4 N19 11.8(6) . .
C174 N20 Ru4 O15 14(7) . .
C173 N20 Ru4 O15 -168(6) . .
C174 N20 Ru4 O16 23.8(8) . .
C173 N20 Ru4 O16 -158.4(5) . .
C174 N20 Ru4 C184 -77.5(8) . .
C173 N20 Ru4 C184 100.3(5) . .
C180 O16 Ru4 C181 -131.2(7) . 1_554
C180 O16 Ru4 N19 -62.4(13) . .
C180 O16 Ru4 O15 154.6(7) . .
C180 O16 Ru4 N20 -25.0(7) . .
C180 O16 Ru4 C184 73.3(7) . .
N24 C184 Ru4 C181 82(3) . 1_554
N24 C184 Ru4 N19 19(3) . .
N24 C184 Ru4 O15 115(3) . .
N24 C184 Ru4 N20 -68(3) . .
N24 C184 Ru4 O16 -150(3) . .

loop_
_platon_squeeze_void_nr
_platon_squeeze_void_average_x
_platon_squeeze_void_average_y
_platon_squeeze_void_average_z
_platon_squeeze_void_volume
_platon_squeeze_void_count_electrons
_platon_squeeze_void_content
1 -0.095 0.215 0.437 1516 174 ' '
2 0.355 0.505 0.154 12 1 ' '
